data_7120555
loop_
_publ_author_name
'Kaub, Christoph'
'Lebedkin, Sergei'
'Bestgen, Sebastian'
'K\"oppe, Ralf'
'Kappes, Manfred M.'
'Roesky, Peter W.'

_publ_section_title
;
 Defined tetranuclear coinage metal chains
;
_journal_name_full 'Chem. Commun.'
_journal_paper_doi 10.1039/C7CC04705C
_journal_year 2017
_chemical_formula_moiety 'C58 H48 Ag2 Au2 N16, 4(Cl O4), C2 H3 N'
_chemical_formula_sum 'C60 H51 Ag2 Au2 Cl4 N17 O16'
_chemical_formula_weight 2017.65
_space_group_crystal_system triclinic
_space_group_IT_number 2
_space_group_name_Hall '-P 1'
_space_group_name_H-M_alt 'P -1'
_symmetry_space_group_name_Hall '-P 1'
_symmetry_space_group_name_H-M 'P -1'
_atom_sites_solution_hydrogens mixed
_atom_sites_solution_primary dual
_audit_creation_date 2017-05-04
_audit_creation_method
;
Olex2 1.2
(compiled 2017.03.28 svn.r3405 for OlexSys, GUI svn.r5335)
;
_audit_update_record
;
2017-06-16 deposited with the CCDC.
2017-08-03 downloaded from the CCDC.
;
_cell_angle_alpha 91.502(3)
_cell_angle_beta 101.697(3)
_cell_angle_gamma 107.160(3)
_cell_formula_units_Z 4
_cell_length_a 14.6489(5)
_cell_length_b 19.5901(7)
_cell_length_c 26.9914(10)
_cell_measurement_reflns_used 38214
_cell_measurement_temperature 210
_cell_measurement_theta_max 29.31
_cell_measurement_theta_min 1.49
_cell_volume 7216.6(5)
_computing_cell_refinement 'X-Area Recipe 1.33.0.0 (STOE, 2015)'
_computing_data_collection 'X-Area Pilatus3_SV 1.31.127.0 (STOE, 2016)'
_computing_data_reduction 'X-Area Integrate 1.71.0.0 (STOE, 2016) X-Area X-Red32 1.63.2.0 (STOE, 2017)'
_computing_molecular_graphics 'Olex2 (Dolomanov et al., 2009)'
_computing_publication_material 'Olex2 (Dolomanov et al., 2009)'
_computing_structure_refinement 'ShelXL (Sheldrick, 2015)'
_computing_structure_solution 'ShelXT (Sheldrick, 2015)'
_diffrn_ambient_temperature 210
_diffrn_detector 'image plate (34 cm diameter)'
_diffrn_detector_area_resol_mean 6.67
_diffrn_detector_type 'STOE Imaging Plate'
_diffrn_measured_fraction_theta_full 0.991
_diffrn_measured_fraction_theta_max 0.979
_diffrn_measurement_device '2-circle diffractometer'
_diffrn_measurement_device_type 'STOE IPDS 2'
_diffrn_measurement_method '\w scans'
_diffrn_radiation_collimation '0.5 mm diameter, multiple pinhole'
_diffrn_radiation_monochromator 'plane graphite'
_diffrn_radiation_polarisn_norm 0
_diffrn_radiation_type 'Mo K\a'
_diffrn_radiation_wavelength 0.71073
_diffrn_reflns_av_R_equivalents 0.0401
_diffrn_reflns_av_unetI/netI 0.0628
_diffrn_reflns_Laue_measured_fraction_full 0.991
_diffrn_reflns_Laue_measured_fraction_max 0.979
_diffrn_reflns_limit_h_max 17
_diffrn_reflns_limit_h_min -18
_diffrn_reflns_limit_k_max 24
_diffrn_reflns_limit_k_min -22
_diffrn_reflns_limit_l_max 33
_diffrn_reflns_limit_l_min -33
_diffrn_reflns_number 54370
_diffrn_reflns_point_group_measured_fraction_full 0.991
_diffrn_reflns_point_group_measured_fraction_max 0.979
_diffrn_reflns_theta_full 25.242
_diffrn_reflns_theta_max 26.128
_diffrn_reflns_theta_min 1.521
_diffrn_source 'sealed X-ray tube, 12 x 0.4 mm long-fine focus'
_exptl_absorpt_coefficient_mu 4.812
_exptl_absorpt_correction_T_max 0.5192
_exptl_absorpt_correction_T_min 0.1831
_exptl_absorpt_correction_type integration
_exptl_absorpt_process_details 'STOE X-RED, X-SHAPE & LANA'
_exptl_crystal_colour 'clear colourless'
_exptl_crystal_colour_lustre clear
_exptl_crystal_colour_primary colourless
_exptl_crystal_density_diffrn 1.857
_exptl_crystal_description prism
_exptl_crystal_F_000 3912
_exptl_crystal_size_max 0.415
_exptl_crystal_size_mid 0.314
_exptl_crystal_size_min 0.144
_refine_diff_density_max 1.839
_refine_diff_density_min -1.489
_refine_diff_density_rms 0.135
_refine_ls_extinction_method none
_refine_ls_goodness_of_fit_ref 0.998
_refine_ls_hydrogen_treatment constr
_refine_ls_matrix_type full
_refine_ls_number_parameters 1851
_refine_ls_number_reflns 28168
_refine_ls_number_restraints 169
_refine_ls_restrained_S_all 1.036
_refine_ls_R_factor_all 0.0781
_refine_ls_R_factor_gt 0.0454
_refine_ls_shift/su_max 0.001
_refine_ls_shift/su_mean 0.000
_refine_ls_structure_factor_coef Fsqd
_refine_ls_weighting_details 'w=1/[\s^2^(Fo^2^)+(0.0709P)^2^] where P=(Fo^2^+2Fc^2^)/3'
_refine_ls_weighting_scheme calc
_refine_ls_wR_factor_gt 0.1141
_refine_ls_wR_factor_ref 0.1234
_reflns_Friedel_coverage 0.000
_reflns_number_gt 18905
_reflns_number_total 28168
_reflns_threshold_expression 'I > 2\s(I)'
_cod_data_source_file c7cc04705c2.cif
_cod_data_source_block cck334-1_sq
_cod_database_code 7120555
_shelx_shelxl_version_number 2016/6
_shelx_space_group_comment
;
The symmetry employed for this shelxl refinement is uniquely defined
by the following loop, which should always be used as a source of
symmetry information in preference to the above space-group names.
They are only intended as comments.
;
_olex2_refinement_description
;
1. Fixed Uiso
 At 1.2 times of:
  All C(H) groups, All C(H,H) groups
 At 1.5 times of:
  All C(H,H,H) groups
2. Restrained distances
 C1a-N34A
 1.456 with sigma of 0.01
 C1b-N34A
 2.593 with sigma of 0.02
 Cl8A-O32A \\sim Cl8A-O30A \\sim Cl8A-O29A \\sim Cl8A-O31A
 with sigma of 0.02
 O32A-O29A \\sim O30A-O31A \\sim O32A-O31A \\sim O30A-O29A \\sim O32A-O30A
\\sim O29A-O31A
 with sigma of 0.04
3. Rigid bond restraints
 N19, C67, C66, C64, C65, C63
 with sigma for 1-2 distances of 0.01 and sigma for 1-3 distances of 0.01
4. Uiso/Uaniso restraints and constraints
Cl6 \\sim O21 \\sim O22 \\sim O23 \\sim O24 \\sim Cl4 \\sim O13 \\sim O14 \\sim
O15 \\sim O16: within 2A with sigma of 0.002 and sigma for terminal atoms of
0.004
Cl8A \\sim O32A \\sim O30A \\sim O29A \\sim O31A: within 2A with sigma of 0.04
and sigma for terminal atoms of 0.08
N34A \\sim C1a \\sim C1b: within 2A with sigma of 0.04 and sigma for terminal
atoms of 0.08
Uanis(O29A) \\sim Ueq, Uanis(O31A) \\sim Ueq, Uanis(Cl8A) \\sim Ueq,
Uanis(O30A) \\sim Ueq, Uanis(O32A) \\sim Ueq: with sigma of 0.0005 and sigma
for terminal atoms of 0.001
5. Rigid body (RIGU) restrains
 Cl8A, O32A, O30A, O29A, O31A
 with sigma for 1-2 distances of 0.004 and sigma for 1-3 distances of 0.004
 N34A, C1a, C1b
 with sigma for 1-2 distances of 0.004 and sigma for 1-3 distances of 0.004
6. Others
 Fixed Sof: Cl8A(0.5) O32A(0.5) O30A(0.5) O29A(0.5) O31A(0.5) Cl8B(0.5)
 O29B(0.5) O30B(0.5) O31B(0.5) O32B(0.5) N34B(0.5) C119(0.5) H11d(0.5)
 H11e(0.5) H11f(0.5) C120(0.5) N34A(0.5) C1a(0.5) C1b(0.5) H11g(0.5) H11h(0.5)
 H11i(0.5)
7.a Riding coordinates:
 C1b(H11g,H11h,H11i)
7.b Free rotating group:
 Cl8A(O32A,O30A,O29A,O31A), N34A(C1a,C1b)
7.c Secondary CH2 refined with riding coordinates:
 C4(H4a,H4b), C15(H15a,H15b), C33(H33a,H33b), C19(H19a,H19b), C48(H48a,H48b),
 C44(H44a,H44b), C73(H73a,H73b), C77(H77a,H77b), C102(H10a,H10b), C106(H10c,
 H10d), C62(H62a,H62b), C91(H91a,H91b)
7.d Aromatic/amide H refined with riding coordinates:
 C32(H32), C7(H7), C11(H11), C3(H3), C14(H14), C6(H6), C18(H18), C42(H42),
 C31(H31), C47(H47), C13(H13), C55(H55), C41(H41), C12(H12), C43(H43), C29(H29),
  C37(H37), C35(H35), C36(H36), C57(H57), C50(H50), C22(H22), C8(H8), C40(H40),
 C46(H46), C2(H2), C56(H56), C17(H17), C52(H52), C21(H21), C51(H51), C28(H28),
 C58(H58), C23(H23), C27(H27), C26(H26), C84(H84), C105(H105), C76(H76),
 C113(H113), C104(H104), C87(H87), C85(H85), C79(H79), C99(H99), C98(H98),
 C100(H100), C93(H93), C116(H116), C69(H69), C60(H60), C101(H101), C89(H89),
 C108(H108), C109(H109), C61(H61), C94(H94), C90(H90), C71(H71), C114(H114),
 C115(H115), C110(H110), C72(H72), C66(H66), C64(H64), C65(H65), C81(H81),
 C75(H75), C80(H80), C86(H86), C95(H95), C70(H70)
7.e Idealised Me refined as rotating group:
 C117(H11a,H11b,H11c), C119(H11d,H11e,H11f)
;
_olex2_diffrn_ambient_temperature_device 'Oxford Cryosystems'
_olex2_submission_special_instructions 'No special instructions were received'

loop_
_space_group_symop_operation_xyz
'x, y, z'
'-x, -y, -z'

loop_
_atom_site_label
_atom_site_type_symbol
_atom_site_fract_x
_atom_site_fract_y
_atom_site_fract_z
_atom_site_U_iso_or_equiv
_atom_site_adp_type
_atom_site_occupancy
_atom_site_site_symmetry_order
_atom_site_calc_flag
_atom_site_refinement_flags_posn
_atom_site_refinement_flags_adp
_atom_site_refinement_flags_occupancy
_atom_site_disorder_assembly
_atom_site_disorder_group
Au1 Au 0.64186(2) 0.73374(2) 0.44308(2) 0.03799(8) Uani 1 1 d . . . . .
Au2 Au 0.48739(2) 0.71407(2) 0.34481(2) 0.03959(8) Uani 1 1 d . . . . .
Ag1 Ag 0.76172(4) 0.82829(3) 0.53671(2) 0.04647(15) Uani 1 1 d . . . . .
Ag2 Ag 0.28804(5) 0.64978(4) 0.28107(3) 0.06122(19) Uani 1 1 d . . . . .
N1 N 0.6416(4) 0.8738(3) 0.4001(2) 0.0391(14) Uani 1 1 d . . . . .
N2 N 0.5634(4) 0.8594(3) 0.4595(2) 0.0332(13) Uani 1 1 d . . . . .
N3 N 0.6543(4) 0.8818(3) 0.5695(2) 0.0361(14) Uani 1 1 d . . . . .
N4 N 0.8352(4) 0.8780(3) 0.6227(2) 0.0393(14) Uani 1 1 d . . . . .
N5 N 0.6397(4) 0.8390(3) 0.3136(2) 0.0432(15) Uani 1 1 d . . . . .
N6 N 0.5365(5) 0.7767(4) 0.2479(2) 0.0487(17) Uani 1 1 d . . . . .
N7 N 0.3906(5) 0.6061(4) 0.2419(3) 0.0571(19) Uani 1 1 d . . . . .
N8 N 0.2667(5) 0.5266(4) 0.2960(3) 0.0581(19) Uani 1 1 d . . . . .
N9 N 0.6130(4) 0.5747(3) 0.4250(2) 0.0421(15) Uani 1 1 d . . . . .
N10 N 0.7473(5) 0.6260(3) 0.4808(2) 0.0429(15) Uani 1 1 d . . . . .
N11 N 0.8705(4) 0.7989(3) 0.4910(2) 0.0391(14) Uani 1 1 d . . . . .
N12 N 0.8412(5) 0.9283(3) 0.4949(3) 0.0490(17) Uani 1 1 d . . . . .
N13 N 0.4484(4) 0.5810(3) 0.4011(2) 0.0417(15) Uani 1 1 d . . . . .
N14 N 0.3511(5) 0.6389(3) 0.4137(2) 0.0447(15) Uani 1 1 d . . . . .
N15 N 0.1798(5) 0.6684(3) 0.3313(3) 0.0479(17) Uani 1 1 d . . . . .
N16 N 0.1545(5) 0.6724(4) 0.2289(3) 0.0541(18) Uani 1 1 d . . . . .
C45 C 0.4228(5) 0.6395(4) 0.3884(3) 0.0381(17) Uani 1 1 d . . . . .
C4 C 0.5161(5) 0.8268(4) 0.4998(3) 0.0370(17) Uani 1 1 d . . . . .
H4A H 0.523411 0.778874 0.503195 0.044 Uiso 1 1 calc R . . . .
H4B H 0.445875 0.821186 0.490091 0.044 Uiso 1 1 calc R . . . .
C30 C 0.6692(6) 0.6391(4) 0.4502(3) 0.0409(18) Uani 1 1 d . . . . .
C9 C 0.6968(5) 0.9221(4) 0.6148(3) 0.0363(16) Uani 1 1 d . . . . .
C32 C 0.7382(6) 0.5531(4) 0.4739(4) 0.053(2) Uani 1 1 d . . . . .
H32 H 0.782113 0.530239 0.490725 0.063 Uiso 1 1 calc R . . . .
C15 C 0.6981(6) 0.8630(4) 0.3639(3) 0.0470(19) Uani 1 1 d . . . . .
H15A H 0.748787 0.908286 0.362780 0.056 Uiso 1 1 calc R . . . .
H15B H 0.730951 0.827611 0.375548 0.056 Uiso 1 1 calc R . . . .
C49 C 0.1937(6) 0.6652(4) 0.3815(4) 0.050(2) Uani 1 1 d . . . . .
C7 C 0.5434(5) 0.9374(4) 0.6221(3) 0.047(2) Uani 1 1 d . . . . .
H7 H 0.505560 0.955286 0.640126 0.056 Uiso 1 1 calc R . . . .
C11 C 0.8602(6) 0.9876(4) 0.6708(3) 0.051(2) Uani 1 1 d . . . . .
H11 H 0.836024 1.024856 0.679075 0.061 Uiso 1 1 calc R . . . .
C3 C 0.5573(5) 0.9220(4) 0.4402(3) 0.0401(17) Uani 1 1 d . . . . .
H3 H 0.523853 0.951984 0.450823 0.048 Uiso 1 1 calc R . . . .
C1 C 0.6138(5) 0.8288(4) 0.4345(3) 0.0351(16) Uani 1 1 d . . . . .
C5 C 0.5588(5) 0.8710(4) 0.5502(3) 0.0368(16) Uani 1 1 d . . . . .
C14 C 0.9269(7) 0.8808(5) 0.6448(4) 0.059(2) Uani 1 1 d . . . . .
H14 H 0.950760 0.844022 0.635167 0.070 Uiso 1 1 calc R . . . .
C6 C 0.5011(5) 0.8975(4) 0.5756(3) 0.0411(18) Uani 1 1 d . . . . .
H6 H 0.434124 0.888424 0.561341 0.049 Uiso 1 1 calc R . . . .
C18 C 0.6069(7) 0.8282(5) 0.2304(4) 0.058(2) Uani 1 1 d . . . . .
H18 H 0.608491 0.834643 0.196153 0.070 Uiso 1 1 calc R . . . .
C42 C 0.8457(6) 1.0422(5) 0.4645(4) 0.058(2) Uani 1 1 d . . . . .
H42 H 0.826742 1.083952 0.465562 0.069 Uiso 1 1 calc R . . . .
C31 C 0.6563(6) 0.5218(4) 0.4393(4) 0.054(2) Uani 1 1 d . . . . .
H31 H 0.632227 0.473138 0.426815 0.064 Uiso 1 1 calc R . . . .
C33 C 0.8254(5) 0.6795(4) 0.5170(3) 0.0468(19) Uani 1 1 d . . . . .
H33A H 0.866897 0.655318 0.538019 0.056 Uiso 1 1 calc R . . . .
H33B H 0.795945 0.702309 0.539509 0.056 Uiso 1 1 calc R . . . .
C39 C 0.8995(5) 0.9200(4) 0.4644(3) 0.0463(19) Uani 1 1 d . . . . .
C47 C 0.3321(6) 0.5793(4) 0.4409(3) 0.051(2) Uani 1 1 d . . . . .
H47 H 0.284740 0.566303 0.460668 0.062 Uiso 1 1 calc R . . . .
C13 C 0.9890(6) 0.9352(5) 0.6814(3) 0.056(2) Uani 1 1 d . . . . .
H13 H 1.051862 0.934146 0.697326 0.067 Uiso 1 1 calc R . . . .
C55 C -0.0162(7) 0.6532(5) 0.2188(4) 0.067(3) Uani 1 1 d . . . . .
H55 H -0.073012 0.640577 0.231947 0.081 Uiso 1 1 calc R . . . .
C38 C 0.9219(5) 0.8506(4) 0.4656(3) 0.0453(19) Uani 1 1 d . . . . .
C53 C 0.0878(6) 0.6466(4) 0.3035(4) 0.053(2) Uani 1 1 d . . . . .
C41 C 0.9022(6) 1.0332(5) 0.4324(4) 0.058(2) Uani 1 1 d . . . . .
H41 H 0.921823 1.068533 0.410460 0.070 Uiso 1 1 calc R . . . .
C12 C 0.9552(6) 0.9900(5) 0.6932(3) 0.056(2) Uani 1 1 d . . . . .
H12 H 0.995851 1.029009 0.716265 0.068 Uiso 1 1 calc R . . . .
C43 C 0.8163(6) 0.9891(5) 0.4957(3) 0.056(2) Uani 1 1 d . . . . .
H43 H 0.777614 0.995585 0.518219 0.067 Uiso 1 1 calc R . . . .
C20 C 0.4538(7) 0.6503(5) 0.2182(3) 0.057(2) Uani 1 1 d . . . . .
C29 C 0.2078(7) 0.4900(5) 0.3232(4) 0.069(3) Uani 1 1 d . . . . .
H29 H 0.169984 0.513669 0.336888 0.083 Uiso 1 1 calc R . . . .
C37 C 0.9908(5) 0.8386(4) 0.4410(3) 0.052(2) Uani 1 1 d . . . . .
H37 H 1.024273 0.874523 0.422932 0.062 Uiso 1 1 calc R . . . .
C35 C 0.9541(6) 0.7217(5) 0.4661(4) 0.059(2) Uani 1 1 d . . . . .
H35 H 0.960509 0.675399 0.464878 0.071 Uiso 1 1 calc R . . . .
C36 C 1.0102(6) 0.7740(5) 0.4430(4) 0.061(2) Uani 1 1 d . . . . .
H36 H 1.060422 0.766199 0.429017 0.074 Uiso 1 1 calc R . . . .
C19 C 0.4540(7) 0.7256(5) 0.2148(3) 0.057(2) Uani 1 1 d . . . . .
H19A H 0.453330 0.737320 0.179663 0.069 Uiso 1 1 calc R . . . .
H19B H 0.393748 0.730152 0.223050 0.069 Uiso 1 1 calc R . . . .
C57 C 0.0575(8) 0.6854(5) 0.1488(4) 0.076(3) Uani 1 1 d . . . . .
H57 H 0.053793 0.695940 0.114787 0.091 Uiso 1 1 calc R . . . .
C24 C 0.3871(6) 0.5357(5) 0.2464(4) 0.059(2) Uani 1 1 d . . . . .
C50 C 0.1205(6) 0.6395(5) 0.4064(4) 0.062(2) Uani 1 1 d . . . . .
H50 H 0.132865 0.638391 0.441906 0.075 Uiso 1 1 calc R . . . .
C22 C 0.5160(8) 0.5553(6) 0.2021(5) 0.093(4) Uani 1 1 d . . . . .
H22 H 0.560230 0.537629 0.189057 0.111 Uiso 1 1 calc R . . . .
C10 C 0.8004(5) 0.9303(4) 0.6359(3) 0.0369(16) Uani 1 1 d . . . . .
C8 C 0.6418(6) 0.9502(4) 0.6413(3) 0.0464(19) Uani 1 1 d . . . . .
H8 H 0.672164 0.977995 0.672453 0.056 Uiso 1 1 calc R . . . .
C16 C 0.5566(6) 0.7823(4) 0.2990(3) 0.0421(18) Uani 1 1 d . . . . .
C40 C 0.9312(5) 0.9718(5) 0.4318(3) 0.053(2) Uani 1 1 d . . . . .
H40 H 0.971215 0.965299 0.410116 0.064 Uiso 1 1 calc R . . . .
C48 C 0.2991(6) 0.6934(4) 0.4120(3) 0.052(2) Uani 1 1 d . . . . .
H48A H 0.334444 0.735224 0.396874 0.062 Uiso 1 1 calc R . . . .
H48B H 0.299067 0.709030 0.446782 0.062 Uiso 1 1 calc R . . . .
C46 C 0.3944(5) 0.5436(4) 0.4337(3) 0.048(2) Uani 1 1 d . . . . .
H46 H 0.400172 0.501493 0.448062 0.057 Uiso 1 1 calc R . . . .
C2 C 0.6072(6) 0.9330(4) 0.4035(3) 0.0468(19) Uani 1 1 d . . . . .
H2 H 0.617251 0.972376 0.383880 0.056 Uiso 1 1 calc R . . . .
C44 C 0.5275(5) 0.5624(4) 0.3849(3) 0.048(2) Uani 1 1 d . . . . .
H44A H 0.504365 0.511674 0.371990 0.058 Uiso 1 1 calc R . . . .
H44B H 0.545097 0.590796 0.357007 0.058 Uiso 1 1 calc R . . . .
C54 C 0.0743(6) 0.6570(4) 0.2493(4) 0.053(2) Uani 1 1 d . . . . .
C25 C 0.3185(7) 0.4940(5) 0.2749(3) 0.057(2) Uani 1 1 d . . . . .
C34 C 0.8879(5) 0.7364(4) 0.4912(3) 0.0465(19) Uani 1 1 d . . . . .
C56 C -0.0211(8) 0.6684(5) 0.1690(5) 0.080(3) Uani 1 1 d . . . . .
H56 H -0.081992 0.666649 0.148500 0.096 Uiso 1 1 calc R . . . .
C17 C 0.6719(7) 0.8671(5) 0.2704(4) 0.056(2) Uani 1 1 d . . . . .
H17 H 0.728109 0.905525 0.270019 0.067 Uiso 1 1 calc R . . . .
C52 C 0.0092(7) 0.6196(5) 0.3254(4) 0.068(3) Uani 1 1 d . . . . .
H52 H -0.054773 0.604956 0.305216 0.082 Uiso 1 1 calc R . . . .
C21 C 0.5202(8) 0.6266(6) 0.1978(4) 0.081(3) Uani 1 1 d . . . . .
H21 H 0.565722 0.657324 0.181916 0.098 Uiso 1 1 calc R . . . .
C51 C 0.0241(8) 0.6143(6) 0.3756(5) 0.083(3) Uani 1 1 d . . . . .
H51 H -0.029356 0.593887 0.390422 0.100 Uiso 1 1 calc R . . . .
C28 C 0.1966(8) 0.4195(6) 0.3334(4) 0.077(3) Uani 1 1 d . . . . .
H28 H 0.155421 0.396318 0.354409 0.092 Uiso 1 1 calc R . . . .
C58 C 0.1451(8) 0.6866(5) 0.1805(4) 0.075(3) Uani 1 1 d . . . . .
H58 H 0.201566 0.698276 0.167054 0.090 Uiso 1 1 calc R . . . .
C23 C 0.4505(9) 0.5106(6) 0.2244(5) 0.088(4) Uani 1 1 d . . . . .
H23 H 0.447679 0.462085 0.225111 0.106 Uiso 1 1 calc R . . . .
C27 C 0.2478(10) 0.3864(6) 0.3115(5) 0.096(4) Uani 1 1 d . . . . .
H27 H 0.241347 0.337917 0.316074 0.116 Uiso 1 1 calc R . . . .
C26 C 0.3101(10) 0.4225(6) 0.2821(5) 0.093(4) Uani 1 1 d . . . . .
H26 H 0.346601 0.399045 0.267152 0.112 Uiso 1 1 calc R . . . .
Au3 Au 0.63820(2) 0.24609(2) 0.19560(2) 0.04639(9) Uani 1 1 d . . . . .
Au4 Au 0.43863(2) 0.07425(2) 0.20499(2) 0.04481(9) Uani 1 1 d . . . . .
Ag3 Ag 0.75171(5) 0.47479(4) 0.10669(3) 0.0663(2) Uani 1 1 d . . . . .
Ag4 Ag 0.09001(5) -0.10444(3) 0.14273(3) 0.05341(17) Uani 1 1 d . . . . .
N17 N 0.6780(5) 0.1255(4) 0.1370(3) 0.0539(19) Uani 1 1 d . . . . .
N18 N 0.6978(6) 0.2209(4) 0.0985(3) 0.061(2) Uani 1 1 d . . . . .
N19 N 0.6115(5) 0.3751(4) 0.0774(3) 0.0563(17) Uani 1 1 d . U . . .
N20 N 0.6209(6) 0.5160(4) 0.0860(3) 0.068(2) Uani 1 1 d . . . . .
N21 N 0.5784(5) 0.0139(3) 0.1588(3) 0.0485(16) Uani 1 1 d . . . . .
N22 N 0.4323(4) -0.0591(3) 0.1447(3) 0.0468(16) Uani 1 1 d . . . . .
N23 N 0.2231(4) -0.1238(3) 0.2044(2) 0.0392(14) Uani 1 1 d . . . . .
N24 N 0.0311(5) -0.1508(3) 0.2102(3) 0.0478(17) Uani 1 1 d . . . . .
N25 N 0.5765(5) 0.2861(4) 0.2908(3) 0.062(2) Uani 1 1 d . . . . .
N26 N 0.6395(5) 0.3784(3) 0.2549(3) 0.0552(19) Uani 1 1 d . . . . .
N27 N 0.8363(5) 0.4539(3) 0.1895(3) 0.0527(17) Uani 1 1 d . . . . .
N28 N 0.9102(6) 0.4937(4) 0.1063(3) 0.0581(19) Uani 1 1 d . . . . .
N29 N 0.4259(4) 0.1877(3) 0.2806(3) 0.0461(16) Uani 1 1 d . . . . .
N30 N 0.2849(5) 0.1244(3) 0.2401(3) 0.0492(17) Uani 1 1 d . . . . .
N31 N 0.1570(4) 0.0170(3) 0.1203(3) 0.0455(16) Uani 1 1 d . . . . .
N32 N 0.0773(5) -0.1090(4) 0.0591(3) 0.062(2) Uani 1 1 d . . . . .
C83 C 0.0947(6) -0.1595(3) 0.2511(3) 0.0395(18) Uani 1 1 d . . . . .
C82 C 0.1977(5) -0.1418(4) 0.2482(3) 0.0395(17) Uani 1 1 d . . . . .
C74 C 0.4853(5) 0.0067(4) 0.1664(3) 0.0431(19) Uani 1 1 d . . . . .
C88 C 0.6130(6) 0.3065(5) 0.2494(3) 0.052(2) Uani 1 1 d . . . . .
C73 C 0.6628(6) 0.0759(4) 0.1759(3) 0.052(2) Uani 1 1 d . . . . .
H73A H 0.721085 0.060305 0.186061 0.062 Uiso 1 1 calc R . . . .
H73B H 0.654746 0.100929 0.205896 0.062 Uiso 1 1 calc R . . . .
C78 C 0.3150(6) -0.1083(4) 0.1997(3) 0.0424(18) Uani 1 1 d . . . . .
C77 C 0.3291(6) -0.0911(5) 0.1464(3) 0.055(2) Uani 1 1 d . . . . .
H77A H 0.301601 -0.135282 0.123455 0.066 Uiso 1 1 calc R . . . .
H77B H 0.292899 -0.057802 0.134058 0.066 Uiso 1 1 calc R . . . .
C84 C 0.0608(6) -0.1847(4) 0.2949(3) 0.051(2) Uani 1 1 d . . . . .
H84 H 0.105385 -0.189421 0.323999 0.062 Uiso 1 1 calc R . . . .
C59 C 0.6731(5) 0.1933(5) 0.1403(3) 0.047(2) Uani 1 1 d . . . . .
C105 C 0.2719(6) 0.1732(4) 0.2725(4) 0.056(2) Uani 1 1 d . . . . .
H105 H 0.211238 0.177407 0.276075 0.067 Uiso 1 1 calc R . . . .
C112 C 0.1072(6) -0.0456(5) 0.0371(4) 0.062(2) Uani 1 1 d . . . . .
C102 C 0.5308(6) 0.2126(4) 0.3012(3) 0.059(2) Uani 1 1 d . . . . .
H10A H 0.561048 0.180772 0.286670 0.070 Uiso 1 1 calc R . . . .
H10B H 0.543248 0.209782 0.338066 0.070 Uiso 1 1 calc R . . . .
C76 C 0.4853(6) -0.0935(4) 0.1232(3) 0.054(2) Uani 1 1 d . . . . .
H76 H 0.462720 -0.139675 0.105885 0.064 Uiso 1 1 calc R . . . .
C106 C 0.2055(6) 0.0656(4) 0.2082(3) 0.049(2) Uani 1 1 d . . . . .
H10C H 0.145093 0.060119 0.220200 0.059 Uiso 1 1 calc R . . . .
H10D H 0.221898 0.020778 0.212349 0.059 Uiso 1 1 calc R . . . .
C113 C 0.1135(7) -0.0459(6) -0.0137(4) 0.071(3) Uani 1 1 d . . . . .
H113 H 0.137087 -0.002312 -0.027530 0.085 Uiso 1 1 calc R . . . .
C104 C 0.3599(6) 0.2141(5) 0.2984(3) 0.055(2) Uani 1 1 d . . . . .
H104 H 0.373796 0.252498 0.323204 0.066 Uiso 1 1 calc R . . . .
C96 C 0.9327(7) 0.4594(4) 0.1933(4) 0.059(2) Uani 1 1 d . . . . .
C87 C -0.0624(6) -0.1678(4) 0.2104(4) 0.057(2) Uani 1 1 d . . . . .
H87 H -0.105464 -0.161110 0.181360 0.069 Uiso 1 1 calc R . . . .
C97 C 0.9744(7) 0.4880(4) 0.1483(4) 0.055(2) Uani 1 1 d . . . . .
C85 C -0.0353(7) -0.2018(5) 0.2948(4) 0.064(3) Uani 1 1 d . . . . .
H85 H -0.057979 -0.217950 0.323885 0.077 Uiso 1 1 calc R . . . .
C107 C 0.1867(6) 0.0774(4) 0.1520(4) 0.051(2) Uani 1 1 d . . . . .
C111 C 0.1359(6) 0.0211(5) 0.0699(4) 0.057(2) Uani 1 1 d . . . . .
C79 C 0.3892(5) -0.1104(4) 0.2394(3) 0.049(2) Uani 1 1 d . . . . .
H79 H 0.453624 -0.101100 0.234988 0.059 Uiso 1 1 calc R . . . .
C99 C 1.1085(8) 0.5307(5) 0.1087(5) 0.080(3) Uani 1 1 d . . . . .
H99 H 1.175832 0.542620 0.109369 0.096 Uiso 1 1 calc R . . . .
C68 C 0.5346(7) 0.4693(6) 0.0690(4) 0.072(3) Uani 1 1 d . . . . .
C98 C 1.0744(7) 0.5070(5) 0.1514(4) 0.067(3) Uani 1 1 d . . . . .
H98 H 1.117765 0.503852 0.181492 0.081 Uiso 1 1 calc R . . . .
C100 C 1.0453(10) 0.5369(6) 0.0657(5) 0.086(4) Uani 1 1 d . . . . .
H100 H 1.068444 0.553589 0.036784 0.104 Uiso 1 1 calc R . . . .
C93 C 0.8466(7) 0.4149(7) 0.2705(5) 0.096(4) Uani 1 1 d . . . . .
H93 H 0.816186 0.400893 0.297702 0.115 Uiso 1 1 calc R . . . .
C116 C 0.0529(8) -0.1686(6) 0.0311(4) 0.074(3) Uani 1 1 d . . . . .
H116 H 0.031579 -0.211580 0.046064 0.089 Uiso 1 1 calc R . . . .
C69 C 0.4496(10) 0.4894(7) 0.0562(5) 0.099(4) Uani 1 1 d . . . . .
H69 H 0.388197 0.454414 0.045238 0.119 Uiso 1 1 calc R . . . .
C60 C 0.7023(9) 0.1110(5) 0.0921(4) 0.086(4) Uani 1 1 d . . . . .
H60 H 0.708982 0.067522 0.080303 0.104 Uiso 1 1 calc R . . . .
C101 C 0.9461(8) 0.5182(5) 0.0654(4) 0.068(3) Uani 1 1 d . . . . .
H101 H 0.902374 0.522559 0.035830 0.082 Uiso 1 1 calc R . . . .
C62 C 0.7069(7) 0.2949(5) 0.0873(4) 0.064(3) Uani 1 1 d . . . . .
H62A H 0.743048 0.306593 0.060248 0.077 Uiso 1 1 calc R . . . .
H62B H 0.744663 0.327301 0.117624 0.077 Uiso 1 1 calc R . . . .
C89 C 0.5793(7) 0.3466(5) 0.3213(4) 0.082(4) Uani 1 1 d . . . . .
H89 H 0.557292 0.346860 0.351641 0.098 Uiso 1 1 calc R . . . .
C67 C 0.5254(8) 0.3915(6) 0.0630(4) 0.079(3) Uani 1 1 d . U . . .
C91 C 0.6914(6) 0.4251(5) 0.2208(4) 0.065(3) Uani 1 1 d . . . . .
H91A H 0.686295 0.473395 0.226228 0.078 Uiso 1 1 calc R . . . .
H91B H 0.658683 0.406843 0.185530 0.078 Uiso 1 1 calc R . . . .
C108 C 0.1958(8) 0.1429(6) 0.1339(4) 0.083(3) Uani 1 1 d . . . . .
H108 H 0.218918 0.184260 0.156965 0.099 Uiso 1 1 calc R . . . .
C109 C 0.1722(10) 0.1498(6) 0.0832(5) 0.104(4) Uani 1 1 d . . . . .
H109 H 0.176836 0.195063 0.071151 0.124 Uiso 1 1 calc R . . . .
C61 C 0.7145(9) 0.1710(6) 0.0686(4) 0.090(4) Uani 1 1 d . . . . .
H61 H 0.731669 0.177687 0.036914 0.108 Uiso 1 1 calc R . . . .
C94 C 0.9468(8) 0.4195(8) 0.2752(5) 0.112(5) Uani 1 1 d . . . . .
H94 H 0.983453 0.406816 0.304307 0.135 Uiso 1 1 calc R . . . .
C90 C 0.6202(8) 0.4040(5) 0.2978(4) 0.084(4) Uani 1 1 d . . . . .
H90 H 0.632938 0.452506 0.308939 0.100 Uiso 1 1 calc R . . . .
C71 C 0.5483(10) 0.6085(7) 0.0756(5) 0.096(4) Uani 1 1 d . . . . .
H71 H 0.556971 0.658085 0.076646 0.115 Uiso 1 1 calc R . . . .
C114 C 0.0852(7) -0.1099(7) -0.0438(4) 0.081(3) Uani 1 1 d . . . . .
H114 H 0.085453 -0.110743 -0.078622 0.097 Uiso 1 1 calc R . . . .
C115 C 0.0562(8) -0.1732(8) -0.0207(5) 0.096(4) Uani 1 1 d . . . . .
H115 H 0.039283 -0.218107 -0.039292 0.115 Uiso 1 1 calc R . . . .
C110 C 0.1398(8) 0.0859(6) 0.0485(4) 0.081(3) Uani 1 1 d . . . . .
H110 H 0.122222 0.087727 0.013143 0.098 Uiso 1 1 calc R . . . .
C72 C 0.6260(9) 0.5846(6) 0.0898(5) 0.089(4) Uani 1 1 d . . . . .
H72 H 0.687407 0.618507 0.103196 0.107 Uiso 1 1 calc R . . . .
C66 C 0.4373(10) 0.3378(7) 0.0427(7) 0.148(7) Uani 1 1 d . U . . .
H66 H 0.378841 0.349779 0.033738 0.177 Uiso 1 1 calc R . . . .
C64 C 0.5211(11) 0.2538(7) 0.0514(6) 0.135(6) Uani 1 1 d . U . . .
H64 H 0.519350 0.205532 0.048332 0.162 Uiso 1 1 calc R . . . .
C103 C 0.3799(5) 0.1335(4) 0.2439(3) 0.0405(18) Uani 1 1 d . . . . .
C65 C 0.4358(12) 0.2721(9) 0.0362(9) 0.208(12) Uani 1 1 d . U . . .
H65 H 0.376886 0.236570 0.021093 0.249 Uiso 1 1 calc R . . . .
C81 C 0.2694(6) -0.1434(4) 0.2905(3) 0.052(2) Uani 1 1 d . . . . .
H81 H 0.253123 -0.155606 0.321739 0.063 Uiso 1 1 calc R . . . .
C75 C 0.5774(6) -0.0470(4) 0.1322(3) 0.052(2) Uani 1 1 d . . . . .
H75 H 0.631178 -0.055132 0.121864 0.062 Uiso 1 1 calc R . . . .
C80 C 0.3677(6) -0.1260(5) 0.2851(3) 0.054(2) Uani 1 1 d . . . . .
H80 H 0.417874 -0.125282 0.313178 0.065 Uiso 1 1 calc R . . . .
C86 C -0.1009(6) -0.1953(5) 0.2512(4) 0.060(2) Uani 1 1 d . . . . .
H86 H -0.168692 -0.209033 0.249463 0.072 Uiso 1 1 calc R . . . .
C95 C 0.9864(7) 0.4434(6) 0.2351(4) 0.081(3) Uani 1 1 d . . . . .
H95 H 1.052888 0.448879 0.236747 0.098 Uiso 1 1 calc R . . . .
C92 C 0.7961(6) 0.4301(5) 0.2283(3) 0.055(2) Uani 1 1 d . . . . .
C63 C 0.6092(8) 0.3070(5) 0.0711(4) 0.072(3) Uani 1 1 d . U . . .
C70 C 0.4567(10) 0.5606(9) 0.0598(6) 0.118(5) Uani 1 1 d . . . . .
H70 H 0.400898 0.576005 0.051658 0.142 Uiso 1 1 calc R . . . .
Cl8A Cl 0.9803(7) 0.4629(4) 0.4523(3) 0.174(3) Uani 0.5 1 d D U P A -1
O32A O 0.9842(13) 0.5325(6) 0.4786(6) 0.158(6) Uani 0.5 1 d DG U P A -1
O30A O 1.0726(9) 0.4723(9) 0.4335(7) 0.180(6) Uani 0.5 1 d DG U P A -1
O29A O 0.8937(10) 0.4406(9) 0.4081(5) 0.162(6) Uani 0.5 1 d DG U P A -1
O31A O 0.9706(14) 0.4062(7) 0.4889(6) 0.179(6) Uani 0.5 1 d DG U P A -1
Cl6 Cl 0.8399(2) 0.65350(19) 0.00624(15) 0.1033(9) Uani 1 1 d . U . . .
O21 O 0.7767(7) 0.5850(5) -0.0002(4) 0.134(2) Uani 1 1 d . U . . .
O22 O 0.8628(7) 0.6791(6) 0.0592(4) 0.140(2) Uani 1 1 d . U . . .
O23 O 0.9326(6) 0.6575(5) 0.0025(4) 0.119(2) Uani 1 1 d . U . . .
O24 O 0.8035(6) 0.7017(5) -0.0224(3) 0.111(2) Uani 1 1 d . U . . .
Cl4 Cl 0.3017(3) 0.7089(2) 0.06341(13) 0.1102(11) Uani 1 1 d . U . . .
O13 O 0.2472(10) 0.7402(6) 0.0722(5) 0.156(3) Uani 1 1 d . U . . .
O14 O 0.3846(9) 0.7436(6) 0.0523(4) 0.150(2) Uani 1 1 d . U . . .
O15 O 0.2550(8) 0.6483(5) 0.0270(4) 0.126(2) Uani 1 1 d . U . . .
O16 O 0.3184(9) 0.6765(6) 0.1082(4) 0.146(2) Uani 1 1 d . U . . .
Cl1 Cl 0.29724(18) 0.91687(14) 0.68064(10) 0.0696(7) Uani 1 1 d . . . . .
O1 O 0.2239(9) 0.9429(8) 0.6823(5) 0.182(6) Uani 1 1 d . . . . .
O2 O 0.3102(6) 0.9031(4) 0.6307(3) 0.087(2) Uani 1 1 d . . . . .
O3 O 0.3883(7) 0.9739(5) 0.7067(4) 0.128(3) Uani 1 1 d . . . . .
O4 O 0.2935(6) 0.8551(4) 0.7068(3) 0.096(2) Uani 1 1 d . . . . .
Cl7 Cl 0.88695(17) 0.00786(13) 0.17057(10) 0.0633(6) Uani 1 1 d . . . . .
O25 O 0.8355(6) -0.0257(6) 0.2064(3) 0.123(3) Uani 1 1 d . . . . .
O26 O 0.9629(6) -0.0170(5) 0.1672(4) 0.131(4) Uani 1 1 d . . . . .
O27 O 0.9197(10) 0.0820(5) 0.1797(5) 0.173(5) Uani 1 1 d . . . . .
O28 O 0.8176(6) -0.0077(5) 0.1231(3) 0.116(3) Uani 1 1 d . . . . .
Cl2 Cl 0.28696(14) 0.88290(10) 0.44072(8) 0.0455(4) Uani 1 1 d . . . . .
O5 O 0.3535(4) 0.9474(3) 0.4693(2) 0.0648(17) Uani 1 1 d . . . . .
O6 O 0.2568(5) 0.8302(4) 0.4747(3) 0.0758(19) Uani 1 1 d . . . . .
O7 O 0.3373(4) 0.8562(3) 0.4081(2) 0.0567(15) Uani 1 1 d . . . . .
O8 O 0.2044(4) 0.8977(3) 0.4107(2) 0.0627(16) Uani 1 1 d . . . . .
Cl8B Cl 0.3879(3) 0.0485(3) 0.0320(2) 0.0625(12) Uani 0.5 1 d . . P . .
O29B O 0.3473(12) 0.0820(10) 0.0594(8) 0.127(7) Uani 0.5 1 d . . P . .
O30B O 0.3687(11) 0.0716(9) -0.0131(5) 0.099(5) Uani 0.5 1 d . . P . .
O31B O 0.3627(16) -0.0229(9) 0.0293(6) 0.128(7) Uani 0.5 1 d . . P . .
O32B O 0.4779(19) 0.0601(14) 0.0457(11) 0.194(12) Uani 0.5 1 d . . P . .
Cl3 Cl 0.25956(16) 0.36654(13) 0.68890(10) 0.0661(6) Uani 1 1 d . . . . .
O9 O 0.2281(6) 0.3788(5) 0.7339(3) 0.102(3) Uani 1 1 d . . . . .
O10 O 0.2951(9) 0.3094(6) 0.6925(5) 0.168(5) Uani 1 1 d . . . . .
O11 O 0.3370(9) 0.4242(6) 0.6847(5) 0.179(6) Uani 1 1 d . . . . .
O12 O 0.1829(7) 0.3517(7) 0.6460(4) 0.153(4) Uani 1 1 d . . . . .
Cl5 Cl 0.43104(18) 0.34327(12) 0.42535(9) 0.0601(6) Uani 1 1 d . . . . .
O17 O 0.4449(5) 0.3852(3) 0.3838(3) 0.080(2) Uani 1 1 d . . . . .
O18 O 0.4965(9) 0.3055(6) 0.4297(5) 0.173(6) Uani 1 1 d . . . . .
O19 O 0.3336(6) 0.2944(4) 0.4139(3) 0.102(3) Uani 1 1 d . . . . .
O20 O 0.4359(7) 0.3911(4) 0.4666(3) 0.113(3) Uani 1 1 d . . . . .
N33 N 0.3275(10) 0.2153(8) 0.8732(5) 0.157(6) Uani 1 1 d . . . . .
C118 C 0.2773(10) 0.1939(8) 0.8998(5) 0.109(5) Uani 1 1 d . . . . .
C117 C 0.2065(11) 0.1679(8) 0.9318(6) 0.135(6) Uani 1 1 d . . . . .
H11A H 0.217871 0.204086 0.959484 0.203 Uiso 1 1 calc GR . . . .
H11B H 0.214450 0.124182 0.945568 0.203 Uiso 1 1 calc GR . . . .
H11C H 0.140563 0.158114 0.911575 0.203 Uiso 1 1 calc GR . . . .
N34B N 1.083(2) 0.2402(15) 0.2475(12) 0.156(10) Uiso 0.5 1 d . . P . .
C119 C 0.9043(14) 0.2191(11) 0.2454(8) 0.072(5) Uiso 0.5 1 d . . P . .
H11D H 0.894280 0.239075 0.276372 0.108 Uiso 0.5 1 calc GR . P . .
H11E H 0.869331 0.168097 0.240102 0.108 Uiso 0.5 1 calc GR . P . .
H11F H 0.879802 0.242707 0.216836 0.108 Uiso 0.5 1 calc GR . P . .
C120 C 0.9961(19) 0.2288(13) 0.2491(9) 0.089(7) Uiso 0.5 1 d . . P . .
N34A N -0.0469(15) 0.3080(12) 0.1259(9) 0.129(8) Uiso 0.5 1 d D U P . .
C1A C 0.0359(15) 0.3196(8) 0.1351(6) 0.194(17) Uiso 0.5 1 d DG U P . .
C1B C 0.1417(15) 0.3347(13) 0.1461(9) 0.106(8) Uiso 0.5 1 d DG U P . .
H11G H 0.163929 0.338138 0.114935 0.159 Uiso 0.5 1 d R . P . .
H11H H 0.158802 0.296733 0.163662 0.159 Uiso 0.5 1 d R . P . .
H11I H 0.172239 0.379234 0.167067 0.159 Uiso 0.5 1 d R . P . .

loop_
_atom_site_aniso_label
_atom_site_aniso_U_11
_atom_site_aniso_U_22
_atom_site_aniso_U_33
_atom_site_aniso_U_23
_atom_site_aniso_U_13
_atom_site_aniso_U_12
Au1 0.03704(15) 0.04043(16) 0.03805(17) 0.00415(12) 0.00411(13) 0.01696(12)
Au2 0.03793(16) 0.04189(16) 0.03772(17) 0.00661(13) 0.00457(13) 0.01269(12)
Ag1 0.0405(3) 0.0574(4) 0.0442(4) -0.0012(3) 0.0141(3) 0.0165(3)
Ag2 0.0470(4) 0.0623(4) 0.0763(5) -0.0094(4) 0.0053(4) 0.0266(3)
N1 0.042(3) 0.041(3) 0.035(4) 0.012(3) 0.008(3) 0.012(3)
N2 0.028(3) 0.035(3) 0.036(3) 0.004(3) 0.004(3) 0.011(2)
N3 0.040(3) 0.038(3) 0.035(3) 0.010(3) 0.014(3) 0.014(3)
N4 0.030(3) 0.052(4) 0.041(4) 0.005(3) 0.009(3) 0.018(3)
N5 0.038(3) 0.050(4) 0.049(4) 0.010(3) 0.019(3) 0.017(3)
N6 0.064(5) 0.056(4) 0.035(4) 0.007(3) 0.014(3) 0.030(4)
N7 0.064(5) 0.063(5) 0.045(4) -0.008(4) -0.007(4) 0.032(4)
N8 0.045(4) 0.062(5) 0.060(5) -0.006(4) 0.001(4) 0.014(4)
N9 0.041(4) 0.045(4) 0.049(4) 0.012(3) 0.014(3) 0.023(3)
N10 0.045(4) 0.052(4) 0.039(4) 0.018(3) 0.011(3) 0.023(3)
N11 0.022(3) 0.052(4) 0.047(4) 0.002(3) 0.009(3) 0.016(3)
N12 0.043(4) 0.048(4) 0.053(4) 0.002(3) 0.012(3) 0.008(3)
N13 0.045(4) 0.041(4) 0.037(4) 0.003(3) 0.005(3) 0.013(3)
N14 0.043(4) 0.040(4) 0.049(4) 0.005(3) 0.006(3) 0.013(3)
N15 0.040(4) 0.048(4) 0.062(5) -0.001(3) 0.011(4) 0.023(3)
N16 0.045(4) 0.059(4) 0.056(5) -0.009(4) 0.000(4) 0.022(3)
C45 0.025(3) 0.042(4) 0.045(5) 0.002(3) 0.005(3) 0.009(3)
C4 0.029(4) 0.035(4) 0.048(5) 0.008(3) 0.007(3) 0.012(3)
C30 0.046(4) 0.043(4) 0.040(5) 0.014(4) 0.013(4) 0.020(4)
C9 0.040(4) 0.036(4) 0.031(4) 0.007(3) 0.003(3) 0.012(3)
C32 0.031(4) 0.058(5) 0.084(7) 0.029(5) 0.019(5) 0.030(4)
C15 0.042(4) 0.056(5) 0.042(5) 0.006(4) 0.006(4) 0.014(4)
C49 0.042(4) 0.042(4) 0.072(6) -0.003(4) 0.009(4) 0.025(4)
C7 0.041(4) 0.068(5) 0.049(5) 0.011(4) 0.021(4) 0.035(4)
C11 0.056(5) 0.045(5) 0.049(5) -0.006(4) 0.004(4) 0.017(4)
C3 0.042(4) 0.040(4) 0.039(4) 0.003(3) 0.012(4) 0.013(3)
C1 0.025(3) 0.043(4) 0.037(4) -0.001(3) -0.002(3) 0.016(3)
C5 0.034(4) 0.043(4) 0.036(4) 0.017(3) 0.008(3) 0.015(3)
C14 0.059(6) 0.062(6) 0.063(6) 0.014(5) 0.023(5) 0.025(5)
C6 0.036(4) 0.044(4) 0.048(5) 0.012(4) 0.010(4) 0.018(3)
C18 0.074(6) 0.079(6) 0.045(5) 0.026(5) 0.027(5) 0.047(5)
C42 0.036(4) 0.053(5) 0.082(7) 0.011(5) 0.003(5) 0.017(4)
C31 0.048(5) 0.046(5) 0.083(7) 0.019(4) 0.023(5) 0.030(4)
C33 0.041(4) 0.062(5) 0.044(5) 0.014(4) 0.006(4) 0.027(4)
C39 0.027(4) 0.056(5) 0.050(5) -0.003(4) 0.009(4) 0.003(3)
C47 0.055(5) 0.050(5) 0.045(5) 0.011(4) 0.016(4) 0.005(4)
C13 0.043(5) 0.075(6) 0.043(5) 0.002(5) -0.004(4) 0.018(4)
C55 0.044(5) 0.066(6) 0.081(8) -0.020(6) -0.005(5) 0.018(4)
C38 0.034(4) 0.054(5) 0.040(5) -0.003(4) 0.002(4) 0.007(4)
C53 0.031(4) 0.052(5) 0.077(7) -0.006(4) 0.007(4) 0.018(4)
C41 0.041(5) 0.059(5) 0.077(7) 0.022(5) 0.015(5) 0.017(4)
C12 0.050(5) 0.060(5) 0.045(5) -0.004(4) -0.003(4) 0.005(4)
C43 0.046(5) 0.060(6) 0.056(6) -0.001(4) 0.005(4) 0.010(4)
C20 0.055(5) 0.075(6) 0.040(5) -0.011(4) 0.002(4) 0.025(5)
C29 0.060(6) 0.066(6) 0.073(7) -0.012(5) -0.011(5) 0.024(5)
C37 0.028(4) 0.061(5) 0.068(6) -0.003(4) 0.019(4) 0.010(4)
C35 0.036(4) 0.063(6) 0.082(7) -0.006(5) 0.016(5) 0.019(4)
C36 0.040(5) 0.075(6) 0.081(7) 0.007(5) 0.031(5) 0.023(4)
C19 0.066(6) 0.061(6) 0.046(5) -0.003(4) 0.003(5) 0.027(5)
C57 0.074(7) 0.065(6) 0.076(8) -0.001(5) -0.007(6) 0.019(5)
C24 0.052(5) 0.064(6) 0.061(6) -0.020(5) -0.007(5) 0.032(4)
C50 0.054(6) 0.079(6) 0.066(6) -0.001(5) 0.020(5) 0.034(5)
C22 0.078(8) 0.094(8) 0.130(11) -0.004(8) 0.045(8) 0.049(7)
C10 0.031(4) 0.041(4) 0.041(4) 0.008(3) 0.011(3) 0.013(3)
C8 0.060(5) 0.050(5) 0.032(4) 0.006(4) 0.009(4) 0.021(4)
C16 0.048(5) 0.039(4) 0.046(5) 0.010(3) 0.014(4) 0.020(4)
C40 0.030(4) 0.075(6) 0.053(5) 0.015(4) 0.014(4) 0.010(4)
C48 0.053(5) 0.046(5) 0.059(6) -0.005(4) 0.009(4) 0.022(4)
C46 0.040(4) 0.047(5) 0.064(6) 0.022(4) 0.021(4) 0.017(4)
C2 0.047(5) 0.034(4) 0.053(5) 0.010(4) 0.003(4) 0.009(3)
C44 0.037(4) 0.049(5) 0.062(6) -0.004(4) 0.014(4) 0.018(3)
C54 0.043(5) 0.050(5) 0.061(6) -0.012(4) -0.009(4) 0.022(4)
C25 0.060(6) 0.053(5) 0.056(6) -0.006(4) -0.007(5) 0.029(4)
C34 0.027(4) 0.065(5) 0.045(5) 0.001(4) 0.001(4) 0.016(4)
C56 0.055(6) 0.066(7) 0.107(10) -0.014(6) -0.014(6) 0.024(5)
C17 0.063(6) 0.061(5) 0.059(6) 0.027(5) 0.032(5) 0.027(5)
C52 0.047(5) 0.083(7) 0.075(7) -0.014(6) -0.002(5) 0.031(5)
C21 0.092(8) 0.067(7) 0.099(9) -0.004(6) 0.033(7) 0.039(6)
C51 0.060(7) 0.086(8) 0.118(11) 0.013(7) 0.044(7) 0.028(6)
C28 0.076(7) 0.081(8) 0.068(7) 0.002(6) 0.002(6) 0.025(6)
C58 0.087(8) 0.073(7) 0.071(8) -0.006(6) 0.013(6) 0.037(6)
C23 0.106(9) 0.068(7) 0.110(10) -0.002(6) 0.036(8) 0.047(7)
C27 0.105(10) 0.055(7) 0.122(11) 0.018(7) 0.003(9) 0.028(7)
C26 0.111(10) 0.081(8) 0.094(9) 0.003(7) 0.008(8) 0.050(7)
Au3 0.04529(18) 0.05191(19) 0.04525(19) 0.00853(14) 0.01609(15) 0.01541(14)
Au4 0.03715(16) 0.05181(18) 0.04866(19) 0.00645(14) 0.01461(14) 0.01482(13)
Ag3 0.0549(4) 0.0617(4) 0.0779(5) 0.0128(4) 0.0070(4) 0.0157(3)
Ag4 0.0463(4) 0.0603(4) 0.0504(4) 0.0178(3) 0.0091(3) 0.0114(3)
N17 0.061(4) 0.052(4) 0.063(5) 0.015(3) 0.037(4) 0.022(3)
N18 0.085(6) 0.051(4) 0.063(5) 0.019(4) 0.037(5) 0.030(4)
N19 0.064(4) 0.057(4) 0.043(4) 0.010(3) 0.003(4) 0.015(4)
N20 0.059(5) 0.058(5) 0.083(6) 0.015(4) 0.009(4) 0.014(4)
N21 0.049(4) 0.048(4) 0.055(4) 0.017(3) 0.013(3) 0.023(3)
N22 0.032(3) 0.057(4) 0.053(4) 0.005(3) 0.016(3) 0.013(3)
N23 0.035(3) 0.039(3) 0.046(4) 0.008(3) 0.008(3) 0.015(3)
N24 0.037(4) 0.043(4) 0.066(5) 0.015(3) 0.019(4) 0.010(3)
N25 0.058(5) 0.065(5) 0.050(5) -0.008(4) 0.020(4) -0.003(4)
N26 0.049(4) 0.045(4) 0.070(5) 0.000(4) 0.026(4) 0.003(3)
N27 0.046(4) 0.048(4) 0.060(5) 0.006(3) 0.012(4) 0.008(3)
N28 0.074(5) 0.050(4) 0.050(5) 0.010(3) 0.019(4) 0.016(4)
N29 0.038(4) 0.050(4) 0.050(4) 0.009(3) 0.018(3) 0.007(3)
N30 0.049(4) 0.051(4) 0.048(4) 0.009(3) 0.018(3) 0.012(3)
N31 0.030(3) 0.055(4) 0.052(4) 0.025(3) 0.008(3) 0.011(3)
N32 0.060(5) 0.066(5) 0.050(5) 0.005(4) 0.011(4) 0.003(4)
C83 0.051(5) 0.023(3) 0.043(5) 0.003(3) 0.011(4) 0.008(3)
C82 0.041(4) 0.036(4) 0.041(5) 0.002(3) 0.007(4) 0.013(3)
C74 0.030(4) 0.058(5) 0.046(5) 0.009(4) 0.015(4) 0.017(4)
C88 0.045(5) 0.058(5) 0.047(5) -0.003(4) 0.016(4) 0.002(4)
C73 0.054(5) 0.050(5) 0.055(5) 0.018(4) 0.019(4) 0.017(4)
C78 0.045(4) 0.034(4) 0.050(5) 0.007(3) 0.012(4) 0.015(3)
C77 0.049(5) 0.061(5) 0.050(5) 0.005(4) 0.007(4) 0.013(4)
C84 0.044(5) 0.052(5) 0.056(6) -0.002(4) 0.008(4) 0.012(4)
C59 0.038(4) 0.070(6) 0.040(5) 0.008(4) 0.015(4) 0.020(4)
C105 0.045(5) 0.062(5) 0.075(6) 0.012(5) 0.032(5) 0.026(4)
C112 0.045(5) 0.086(7) 0.055(6) 0.021(5) 0.014(4) 0.017(5)
C102 0.064(6) 0.055(5) 0.047(5) -0.007(4) 0.024(5) -0.004(4)
C76 0.049(5) 0.052(5) 0.066(6) 0.009(4) 0.025(5) 0.016(4)
C106 0.038(4) 0.049(5) 0.064(6) 0.015(4) 0.013(4) 0.016(4)
C113 0.050(5) 0.095(8) 0.065(7) 0.020(6) 0.015(5) 0.016(5)
C104 0.052(5) 0.061(5) 0.051(5) 0.003(4) 0.019(4) 0.011(4)
C96 0.059(6) 0.047(5) 0.061(6) 0.002(4) 0.016(5) 0.000(4)
C87 0.050(5) 0.051(5) 0.073(7) 0.012(4) 0.015(5) 0.015(4)
C97 0.057(5) 0.043(5) 0.060(6) 0.004(4) 0.014(5) 0.009(4)
C85 0.075(7) 0.052(5) 0.074(7) 0.002(5) 0.043(6) 0.014(5)
C107 0.033(4) 0.050(5) 0.069(6) 0.010(4) 0.010(4) 0.014(4)
C111 0.029(4) 0.066(6) 0.070(7) 0.015(5) 0.008(4) 0.008(4)
C79 0.031(4) 0.057(5) 0.061(6) 0.008(4) 0.011(4) 0.016(4)
C99 0.071(7) 0.072(7) 0.099(9) 0.006(6) 0.042(7) 0.010(6)
C68 0.055(6) 0.094(8) 0.083(8) 0.042(6) 0.019(6) 0.040(6)
C98 0.052(5) 0.069(6) 0.077(7) 0.004(5) 0.013(5) 0.013(5)
C100 0.110(10) 0.084(8) 0.074(8) 0.014(6) 0.052(8) 0.021(7)
C93 0.051(6) 0.138(11) 0.085(9) 0.049(8) 0.016(6) 0.002(6)
C116 0.078(7) 0.078(7) 0.052(6) 0.010(5) 0.012(5) 0.004(6)
C69 0.098(9) 0.110(10) 0.092(9) 0.039(8) 0.004(7) 0.045(8)
C60 0.124(9) 0.065(6) 0.112(9) 0.040(6) 0.090(8) 0.048(6)
C101 0.074(7) 0.077(7) 0.051(6) 0.004(5) 0.016(5) 0.018(5)
C62 0.070(6) 0.063(6) 0.068(7) 0.016(5) 0.029(5) 0.024(5)
C89 0.071(7) 0.071(7) 0.092(8) -0.032(6) 0.042(6) -0.005(5)
C67 0.073(6) 0.069(6) 0.078(8) 0.020(5) -0.006(6) 0.010(4)
C91 0.051(5) 0.068(6) 0.078(7) 0.006(5) 0.024(5) 0.014(4)
C108 0.104(9) 0.058(6) 0.071(8) 0.021(5) -0.008(6) 0.020(6)
C109 0.131(11) 0.067(7) 0.087(9) 0.033(7) -0.031(8) 0.025(7)
C61 0.117(9) 0.100(8) 0.090(9) 0.022(7) 0.074(8) 0.051(7)
C94 0.067(7) 0.156(12) 0.074(8) 0.050(8) -0.012(6) -0.010(8)
C90 0.089(8) 0.050(6) 0.103(9) -0.022(6) 0.058(7) -0.013(5)
C71 0.098(9) 0.078(8) 0.134(12) 0.035(8) 0.042(9) 0.049(7)
C114 0.050(6) 0.132(10) 0.054(6) 0.005(7) 0.018(5) 0.014(6)
C115 0.077(8) 0.124(11) 0.076(8) -0.016(8) 0.023(7) 0.015(7)
C110 0.084(7) 0.076(7) 0.066(7) 0.035(6) -0.006(6) 0.009(6)
C72 0.091(8) 0.067(7) 0.121(11) 0.017(7) 0.041(8) 0.029(6)
C66 0.091(8) 0.083(8) 0.209(18) 0.039(10) -0.074(10) 0.005(6)
C64 0.128(10) 0.060(6) 0.159(14) 0.010(8) -0.068(10) 0.007(6)
C103 0.032(4) 0.046(4) 0.050(5) 0.009(4) 0.016(4) 0.016(3)
C65 0.123(10) 0.080(8) 0.32(3) 0.014(13) -0.122(16) -0.004(8)
C81 0.048(5) 0.058(5) 0.048(5) 0.006(4) 0.010(4) 0.013(4)
C75 0.058(5) 0.052(5) 0.059(6) 0.015(4) 0.024(5) 0.028(4)
C80 0.047(5) 0.067(6) 0.052(5) 0.009(4) 0.002(4) 0.030(4)
C86 0.039(5) 0.058(5) 0.088(8) 0.005(5) 0.021(5) 0.017(4)
C95 0.049(6) 0.114(9) 0.071(7) 0.037(7) 0.010(5) 0.009(6)
C92 0.050(5) 0.055(5) 0.050(6) 0.015(4) 0.005(4) 0.002(4)
C63 0.097(7) 0.057(5) 0.046(6) 0.017(4) -0.009(5) 0.013(5)
C70 0.098(10) 0.166(14) 0.146(14) 0.064(11) 0.062(10) 0.097(11)
Cl8A 0.174(3) 0.173(3) 0.174(3) 0.0162(6) 0.0377(9) 0.0532(11)
O32A 0.158(6) 0.158(6) 0.158(6) 0.0149(11) 0.0348(16) 0.048(2)
O30A 0.180(6) 0.181(6) 0.181(6) 0.0168(12) 0.0397(18) 0.056(2)
O29A 0.162(6) 0.162(6) 0.162(6) 0.0152(12) 0.0353(16) 0.049(2)
O31A 0.179(6) 0.179(6) 0.178(6) 0.0168(12) 0.0393(17) 0.055(2)
Cl6 0.0720(17) 0.107(2) 0.117(2) 0.0483(19) 0.0034(17) 0.0158(15)
O21 0.094(4) 0.120(4) 0.149(4) 0.054(4) -0.014(4) -0.004(3)
O22 0.117(4) 0.144(4) 0.129(4) 0.043(4) -0.004(4) 0.014(4)
O23 0.078(3) 0.121(4) 0.145(4) 0.045(4) 0.011(3) 0.017(3)
O24 0.090(3) 0.109(4) 0.118(4) 0.050(3) -0.006(3) 0.024(3)
Cl4 0.137(3) 0.110(2) 0.083(2) 0.0029(16) 0.066(2) 0.0105(19)
O13 0.171(5) 0.134(4) 0.141(4) 0.000(4) 0.035(4) 0.016(4)
O14 0.162(4) 0.140(4) 0.120(4) -0.004(4) 0.056(4) -0.012(4)
O15 0.154(4) 0.115(4) 0.096(4) -0.005(3) 0.048(4) 0.008(4)
O16 0.164(4) 0.148(4) 0.105(4) 0.012(4) 0.038(4) 0.010(4)
Cl1 0.0679(15) 0.0930(18) 0.0697(16) 0.0389(14) 0.0312(13) 0.0443(14)
O1 0.175(11) 0.293(16) 0.163(11) 0.064(11) 0.075(9) 0.173(11)
O2 0.110(6) 0.084(5) 0.066(5) 0.013(4) 0.038(4) 0.016(4)
O3 0.101(7) 0.120(7) 0.123(8) 0.014(6) -0.004(6) -0.010(6)
O4 0.113(6) 0.086(5) 0.089(6) 0.042(4) 0.018(5) 0.030(5)
Cl7 0.0622(14) 0.0719(15) 0.0648(15) 0.0122(12) 0.0148(12) 0.0328(12)
O25 0.101(6) 0.195(10) 0.094(7) 0.061(6) 0.050(6) 0.055(6)
O26 0.074(5) 0.153(8) 0.224(11) 0.077(7) 0.086(7) 0.081(5)
O27 0.253(14) 0.071(6) 0.187(12) -0.024(7) 0.076(11) 0.023(7)
O28 0.088(6) 0.170(9) 0.079(6) 0.032(6) 0.004(5) 0.032(6)
Cl2 0.0426(10) 0.0474(11) 0.0469(12) 0.0095(9) 0.0081(9) 0.0153(8)
O5 0.052(4) 0.063(4) 0.073(5) -0.015(3) 0.004(3) 0.017(3)
O6 0.070(4) 0.089(5) 0.071(5) 0.037(4) 0.021(4) 0.021(4)
O7 0.062(4) 0.062(4) 0.053(4) 0.002(3) 0.010(3) 0.031(3)
O8 0.041(3) 0.081(4) 0.069(4) 0.015(3) 0.000(3) 0.030(3)
Cl8B 0.037(2) 0.073(3) 0.072(3) -0.001(3) 0.008(2) 0.013(2)
O29B 0.081(11) 0.121(14) 0.18(2) -0.046(13) 0.048(13) 0.019(10)
O30B 0.095(11) 0.103(12) 0.048(9) -0.011(8) -0.013(8) -0.025(9)
O31B 0.20(2) 0.081(12) 0.076(12) -0.020(9) -0.054(12) 0.053(12)
O32B 0.16(2) 0.19(2) 0.24(3) 0.17(2) 0.07(2) 0.045(19)
Cl3 0.0450(12) 0.0683(15) 0.0816(18) -0.0005(12) 0.0238(13) 0.0062(10)
O9 0.077(5) 0.144(7) 0.091(6) 0.010(5) 0.044(5) 0.028(5)
O10 0.214(13) 0.134(9) 0.207(13) 0.003(8) 0.069(10) 0.115(9)
O11 0.179(11) 0.140(9) 0.167(11) -0.040(8) 0.118(9) -0.074(8)
O12 0.084(6) 0.264(14) 0.116(8) 0.002(9) 0.008(6) 0.073(8)
Cl5 0.0736(15) 0.0528(12) 0.0600(14) 0.0094(10) 0.0310(12) 0.0174(11)
O17 0.104(6) 0.061(4) 0.086(5) 0.024(4) 0.046(5) 0.024(4)
O18 0.192(11) 0.172(10) 0.255(14) 0.156(10) 0.136(11) 0.136(9)
O19 0.101(6) 0.084(5) 0.099(6) 0.006(4) 0.034(5) -0.014(4)
O20 0.146(8) 0.102(6) 0.078(6) -0.015(5) 0.045(6) 0.010(5)
N33 0.135(11) 0.206(15) 0.101(10) -0.032(10) 0.059(9) -0.009(10)
C118 0.096(10) 0.123(11) 0.077(9) -0.036(8) 0.010(8) -0.005(8)
C117 0.147(14) 0.150(14) 0.098(11) 0.000(10) 0.053(11) 0.011(11)

loop_
_atom_type_symbol
_atom_type_description
_atom_type_scat_dispersion_real
_atom_type_scat_dispersion_imag
_atom_type_scat_source
C C 0.0033 0.0016 'International Tables Vol C Tables 4.2.6.8 and 6.1.1.4'
H H 0.0000 0.0000 'International Tables Vol C Tables 4.2.6.8 and 6.1.1.4'
Ag Ag -0.8971 1.1015 'International Tables Vol C Tables 4.2.6.8 and 6.1.1.4'
Au Au -2.0133 8.8022 'International Tables Vol C Tables 4.2.6.8 and 6.1.1.4'
Cl Cl 0.1484 0.1585 'International Tables Vol C Tables 4.2.6.8 and 6.1.1.4'
N N 0.0061 0.0033 'International Tables Vol C Tables 4.2.6.8 and 6.1.1.4'
O O 0.0106 0.0060 'International Tables Vol C Tables 4.2.6.8 and 6.1.1.4'

loop_
_geom_angle_atom_site_label_1
_geom_angle_atom_site_label_2
_geom_angle_atom_site_label_3
_geom_angle
Ag1 Au1 Au2 147.576(17)
C30 Au1 Au2 106.2(2)
C30 Au1 Ag1 106.1(2)
C30 Au1 C1 178.9(3)
C1 Au1 Au2 72.9(2)
C1 Au1 Ag1 74.9(2)
Ag2 Au2 Au1 152.710(19)
C45 Au2 Au1 75.4(2)
C45 Au2 Ag2 77.5(2)
C45 Au2 C16 175.1(3)
C16 Au2 Au1 104.3(2)
C16 Au2 Ag2 102.9(2)
N3 Ag1 Au1 106.99(15)
N4 Ag1 Au1 164.75(14)
N4 Ag1 N3 70.2(2)
N4 Ag1 N12 98.0(2)
N11 Ag1 Au1 71.71(15)
N11 Ag1 N3 165.9(2)
N11 Ag1 N4 114.8(2)
N11 Ag1 N12 68.5(2)
N12 Ag1 Au1 97.22(16)
N12 Ag1 N3 98.0(2)
N7 Ag2 Au2 74.52(17)
N7 Ag2 N8 70.0(3)
N7 Ag2 N15 166.1(3)
N8 Ag2 Au2 98.89(17)
N15 Ag2 Au2 105.41(17)
N15 Ag2 N8 96.4(2)
N16 Ag2 Au2 145.61(17)
N16 Ag2 N7 117.7(2)
N16 Ag2 N8 115.5(2)
N16 Ag2 N15 70.5(3)
C1 N1 C15 125.5(6)
C1 N1 C2 110.1(6)
C2 N1 C15 124.4(6)
C3 N2 C4 125.1(5)
C1 N2 C4 124.0(6)
C1 N2 C3 110.8(6)
C9 N3 Ag1 113.8(4)
C5 N3 Ag1 127.1(5)
C5 N3 C9 118.9(6)
C14 N4 Ag1 122.0(5)
C14 N4 C10 118.8(7)
C10 N4 Ag1 111.8(5)
C16 N5 C15 128.0(6)
C16 N5 C17 109.9(7)
C17 N5 C15 121.6(7)
C18 N6 C19 123.3(7)
C16 N6 C18 110.6(7)
C16 N6 C19 126.2(7)
C20 N7 Ag2 120.2(6)
C20 N7 C24 122.1(7)
C24 N7 Ag2 117.6(6)
C29 N8 Ag2 124.6(6)
C29 N8 C25 118.6(8)
C25 N8 Ag2 116.8(6)
C30 N9 C31 110.2(7)
C30 N9 C44 126.3(6)
C31 N9 C44 123.1(7)
C30 N10 C32 109.2(7)
C30 N10 C33 125.0(6)
C32 N10 C33 125.8(7)
C38 N11 Ag1 118.4(5)
C34 N11 Ag1 123.6(5)
C34 N11 C38 117.9(6)
C39 N12 Ag1 119.7(5)
C39 N12 C43 119.3(7)
C43 N12 Ag1 120.3(5)
C45 N13 C46 111.4(6)
C45 N13 C44 123.6(6)
C46 N13 C44 124.8(6)
C45 N14 C47 110.5(6)
C45 N14 C48 125.3(6)
C47 N14 C48 124.3(6)
C49 N15 Ag2 124.7(5)
C49 N15 C53 118.3(7)
C53 N15 Ag2 109.4(5)
C54 N16 Ag2 113.0(6)
C58 N16 Ag2 127.3(6)
C58 N16 C54 118.7(8)
N13 C45 Au2 125.6(5)
N13 C45 N14 104.6(6)
N14 C45 Au2 129.6(5)
N2 C4 H4A 109.2
N2 C4 H4B 109.2
N2 C4 C5 112.3(5)
H4A C4 H4B 107.9
C5 C4 H4A 109.2
C5 C4 H4B 109.2
N9 C30 Au1 126.7(6)
N9 C30 N10 105.6(6)
N10 C30 Au1 127.6(6)
N3 C9 C10 117.5(6)
N3 C9 C8 120.8(7)
C8 C9 C10 121.6(7)
N10 C32 H32 126.0
C31 C32 N10 107.9(7)
C31 C32 H32 126.0
N1 C15 H15A 108.9
N1 C15 H15B 108.9
N5 C15 N1 113.3(6)
N5 C15 H15A 108.9
N5 C15 H15B 108.9
H15A C15 H15B 107.7
N15 C49 C50 124.2(8)
N15 C49 C48 116.7(7)
C50 C49 C48 119.1(9)
C6 C7 H7 120.7
C8 C7 H7 120.7
C8 C7 C6 118.6(6)
C12 C11 H11 119.9
C12 C11 C10 120.3(7)
C10 C11 H11 119.9
N2 C3 H3 126.2
C2 C3 N2 107.6(6)
C2 C3 H3 126.2
N1 C1 Au1 125.1(5)
N1 C1 N2 105.5(6)
N2 C1 Au1 129.4(5)
N3 C5 C4 116.5(6)
N3 C5 C6 122.2(7)
C6 C5 C4 121.3(7)
N4 C14 H14 118.2
N4 C14 C13 123.6(8)
C13 C14 H14 118.2
C7 C6 C5 119.3(7)
C7 C6 H6 120.4
C5 C6 H6 120.4
N6 C18 H18 125.9
C17 C18 N6 108.1(7)
C17 C18 H18 125.9
C41 C42 H42 120.4
C41 C42 C43 119.1(8)
C43 C42 H42 120.4
N9 C31 H31 126.5
C32 C31 N9 107.1(7)
C32 C31 H31 126.5
N10 C33 H33A 109.1
N10 C33 H33B 109.1
N10 C33 C34 112.6(6)
H33A C33 H33B 107.8
C34 C33 H33A 109.1
C34 C33 H33B 109.1
N12 C39 C38 115.4(7)
N12 C39 C40 121.2(8)
C40 C39 C38 123.4(7)
N14 C47 H47 126.6
C46 C47 N14 106.8(7)
C46 C47 H47 126.6
C14 C13 H13 121.2
C12 C13 C14 117.5(8)
C12 C13 H13 121.2
C54 C55 H55 120.6
C56 C55 H55 120.6
C56 C55 C54 118.9(10)
N11 C38 C39 117.3(6)
N11 C38 C37 121.4(7)
C37 C38 C39 121.3(7)
N15 C53 C54 117.0(7)
N15 C53 C52 121.5(9)
C52 C53 C54 121.3(8)
C42 C41 H41 120.0
C42 C41 C40 119.9(8)
C40 C41 H41 120.0
C11 C12 H12 120.3
C13 C12 C11 119.4(8)
C13 C12 H12 120.3
N12 C43 C42 122.0(8)
N12 C43 H43 119.0
C42 C43 H43 119.0
N7 C20 C19 119.4(7)
N7 C20 C21 121.0(9)
C21 C20 C19 119.6(9)
N8 C29 H29 117.3
N8 C29 C28 125.4(9)
C28 C29 H29 117.3
C38 C37 H37 120.1
C36 C37 C38 119.9(8)
C36 C37 H37 120.1
C36 C35 H35 119.8
C36 C35 C34 120.4(8)
C34 C35 H35 119.8
C37 C36 H36 121.2
C35 C36 C37 117.7(7)
C35 C36 H36 121.2
N6 C19 C20 113.9(7)
N6 C19 H19A 108.8
N6 C19 H19B 108.8
C20 C19 H19A 108.8
C20 C19 H19B 108.8
H19A C19 H19B 107.7
C56 C57 H57 121.8
C56 C57 C58 116.4(12)
C58 C57 H57 121.8
N7 C24 C25 117.1(7)
N7 C24 C23 117.4(9)
C23 C24 C25 125.5(9)
C49 C50 H50 122.0
C49 C50 C51 116.0(10)
C51 C50 H50 122.0
C21 C22 H22 118.9
C23 C22 H22 118.9
C23 C22 C21 122.2(9)
N4 C10 C9 117.4(6)
N4 C10 C11 120.3(7)
C11 C10 C9 122.2(6)
C9 C8 H8 119.9
C7 C8 C9 120.2(7)
C7 C8 H8 119.9
N5 C16 Au2 126.9(6)
N6 C16 Au2 127.5(6)
N6 C16 N5 105.2(6)
C39 C40 H40 120.8
C41 C40 C39 118.5(7)
C41 C40 H40 120.8
N14 C48 C49 112.6(6)
N14 C48 H48A 109.1
N14 C48 H48B 109.1
C49 C48 H48A 109.1
C49 C48 H48B 109.1
H48A C48 H48B 107.8
N13 C46 H46 126.7
C47 C46 N13 106.6(7)
C47 C46 H46 126.7
N1 C2 H2 127.0
C3 C2 N1 106.0(7)
C3 C2 H2 127.0
N9 C44 N13 113.0(6)
N9 C44 H44A 109.0
N9 C44 H44B 109.0
N13 C44 H44A 109.0
N13 C44 H44B 109.0
H44A C44 H44B 107.8
N16 C54 C55 119.5(9)
N16 C54 C53 117.7(7)
C55 C54 C53 122.8(9)
N8 C25 C24 118.4(8)
N8 C25 C26 119.9(10)
C26 C25 C24 121.6(9)
N11 C34 C33 116.1(6)
N11 C34 C35 122.4(8)
C35 C34 C33 121.3(8)
C55 C56 H56 118.9
C57 C56 C55 122.2(11)
C57 C56 H56 118.9
N5 C17 H17 126.9
C18 C17 N5 106.2(8)
C18 C17 H17 126.9
C53 C52 H52 120.1
C51 C52 C53 119.8(10)
C51 C52 H52 120.1
C20 C21 H21 121.7
C22 C21 C20 116.7(10)
C22 C21 H21 121.7
C50 C51 H51 120.0
C52 C51 C50 120.1(9)
C52 C51 H51 120.0
C29 C28 H28 122.0
C27 C28 C29 115.9(11)
C27 C28 H28 122.0
N16 C58 C57 124.2(11)
N16 C58 H58 117.9
C57 C58 H58 117.9
C24 C23 H23 119.7
C22 C23 C24 120.5(10)
C22 C23 H23 119.7
C28 C27 H27 119.7
C28 C27 C26 120.7(11)
C26 C27 H27 119.7
C25 C26 H26 120.3
C27 C26 C25 119.5(11)
C27 C26 H26 120.3
C88 Au3 C59 174.8(3)
C74 Au4 C103 174.2(3)
N19 Ag3 N27 108.5(2)
N20 Ag3 N19 72.2(3)
N20 Ag3 N27 129.7(3)
N28 Ag3 N19 132.1(3)
N28 Ag3 N20 146.2(3)
N28 Ag3 N27 71.0(2)
N23 Ag4 N31 104.3(2)
N24 Ag4 N23 71.5(2)
N24 Ag4 N31 134.0(2)
N32 Ag4 N23 125.3(2)
N32 Ag4 N24 148.8(3)
N32 Ag4 N31 71.8(3)
C59 N17 C73 125.1(7)
C59 N17 C60 110.0(7)
C60 N17 C73 124.9(7)
C59 N18 C62 124.3(7)
C59 N18 C61 110.5(8)
C61 N18 C62 125.2(8)
C67 N19 Ag3 114.8(6)
C63 N19 Ag3 126.6(7)
C63 N19 C67 118.4(9)
C68 N20 Ag3 118.1(6)
C68 N20 C72 117.5(9)
C72 N20 Ag3 124.3(7)
C74 N21 C73 125.3(7)
C75 N21 C74 109.4(7)
C75 N21 C73 125.3(7)
C74 N22 C77 122.6(6)
C74 N22 C76 113.0(6)
C76 N22 C77 124.3(7)
C82 N23 Ag4 112.2(4)
C78 N23 Ag4 125.4(5)
C78 N23 C82 121.7(7)
C83 N24 Ag4 118.5(5)
C87 N24 Ag4 121.7(6)
C87 N24 C83 119.8(7)
C88 N25 C102 126.3(7)
C88 N25 C89 110.5(8)
C89 N25 C102 122.9(7)
C88 N26 C91 124.0(7)
C88 N26 C90 112.6(7)
C90 N26 C91 123.2(7)
C96 N27 Ag3 114.8(6)
C92 N27 Ag3 126.8(6)
C92 N27 C96 117.9(8)
C97 N28 Ag3 121.0(5)
C97 N28 C101 117.8(8)
C101 N28 Ag3 120.8(7)
C104 N29 C102 123.8(7)
C103 N29 C102 124.7(6)
C103 N29 C104 111.3(6)
C105 N30 C106 124.9(6)
C103 N30 C105 110.6(7)
C103 N30 C106 124.3(6)
C107 N31 Ag4 126.0(5)
C111 N31 Ag4 112.0(5)
C111 N31 C107 119.6(7)
C112 N32 Ag4 118.8(6)
C116 N32 Ag4 122.5(7)
C116 N32 C112 118.3(8)
N24 C83 C82 117.4(6)
N24 C83 C84 119.8(7)
C84 C83 C82 122.8(7)
N23 C82 C83 119.5(7)
N23 C82 C81 119.6(7)
C81 C82 C83 120.9(7)
N21 C74 Au4 129.5(6)
N22 C74 Au4 126.4(5)
N22 C74 N21 104.0(6)
N25 C88 Au3 129.0(6)
N26 C88 Au3 126.3(6)
N26 C88 N25 104.3(7)
N17 C73 H73A 109.1
N17 C73 H73B 109.1
N21 C73 N17 112.5(7)
N21 C73 H73A 109.1
N21 C73 H73B 109.1
H73A C73 H73B 107.8
N23 C78 C77 114.0(7)
N23 C78 C79 121.9(7)
C79 C78 C77 124.0(7)
N22 C77 C78 112.8(7)
N22 C77 H77A 109.0
N22 C77 H77B 109.0
C78 C77 H77A 109.0
C78 C77 H77B 109.0
H77A C77 H77B 107.8
C83 C84 H84 120.0
C85 C84 C83 120.0(9)
C85 C84 H84 120.0
N17 C59 Au3 129.4(6)
N18 C59 Au3 125.1(6)
N18 C59 N17 105.4(6)
N30 C105 H105 125.8
C104 C105 N30 108.4(7)
C104 C105 H105 125.8
N32 C112 C113 121.0(9)
N32 C112 C111 117.2(8)
C113 C112 C111 121.8(9)
N25 C102 H10A 109.0
N25 C102 H10B 109.0
N29 C102 N25 112.8(8)
N29 C102 H10A 109.0
N29 C102 H10B 109.0
H10A C102 H10B 107.8
N22 C76 H76 127.3
C75 C76 N22 105.4(7)
C75 C76 H76 127.3
N30 C106 H10C 108.8
N30 C106 H10D 108.8
N30 C106 C107 113.7(6)
H10C C106 H10D 107.7
C107 C106 H10C 108.8
C107 C106 H10D 108.8
C112 C113 H113 119.8
C114 C113 C112 120.4(10)
C114 C113 H113 119.8
N29 C104 H104 127.6
C105 C104 N29 104.8(7)
C105 C104 H104 127.6
N27 C96 C97 115.2(9)
C95 C96 N27 121.5(8)
C95 C96 C97 123.2(9)
N24 C87 H87 118.3
N24 C87 C86 123.4(9)
C86 C87 H87 118.3
N28 C97 C96 117.1(8)
N28 C97 C98 122.7(9)
C98 C97 C96 120.2(9)
C84 C85 H85 120.3
C84 C85 C86 119.5(8)
C86 C85 H85 120.3
N31 C107 C106 114.6(7)
N31 C107 C108 121.3(9)
C108 C107 C106 124.0(8)
N31 C111 C112 117.5(8)
N31 C111 C110 122.5(9)
C110 C111 C112 120.0(9)
C78 C79 H79 120.7
C80 C79 C78 118.6(7)
C80 C79 H79 120.7
C98 C99 H99 119.7
C100 C99 H99 119.7
C100 C99 C98 120.6(10)
N20 C68 C69 122.3(11)
N20 C68 C67 119.5(9)
C69 C68 C67 118.2(11)
C97 C98 H98 121.0
C99 C98 C97 117.9(10)
C99 C98 H98 121.0
C99 C100 H100 120.7
C99 C100 C101 118.6(10)
C101 C100 H100 120.7
C94 C93 H93 119.7
C92 C93 H93 119.7
C92 C93 C94 120.6(10)
N32 C116 H116 118.0
N32 C116 C115 123.9(10)
C115 C116 H116 118.0
C68 C69 H69 120.4
C70 C69 C68 119.2(13)
C70 C69 H69 120.4
N17 C60 H60 126.9
C61 C60 N17 106.2(8)
C61 C60 H60 126.9
N28 C101 C100 122.3(10)
N28 C101 H101 118.9
C100 C101 H101 118.9
N18 C62 H62A 109.1
N18 C62 H62B 109.1
N18 C62 C63 112.3(8)
H62A C62 H62B 107.9
C63 C62 H62A 109.1
C63 C62 H62B 109.1
N25 C89 H89 127.1
C90 C89 N25 105.7(8)
C90 C89 H89 127.1
N19 C67 C68 115.3(9)
N19 C67 C66 120.9(11)
C66 C67 C68 123.8(11)
N26 C91 H91A 108.8
N26 C91 H91B 108.8
N26 C91 C92 113.9(8)
H91A C91 H91B 107.7
C92 C91 H91A 108.8
C92 C91 H91B 108.8
C107 C108 H108 119.3
C109 C108 C107 121.5(11)
C109 C108 H108 119.3
C108 C109 H109 120.9
C108 C109 C110 118.3(10)
C110 C109 H109 120.9
N18 C61 H61 126.1
C60 C61 N18 107.8(9)
C60 C61 H61 126.1
C93 C94 H94 122.1
C95 C94 C93 115.9(11)
C95 C94 H94 122.1
N26 C90 H90 126.6
C89 C90 N26 106.9(8)
C89 C90 H90 126.6
C72 C71 H71 120.1
C72 C71 C70 119.8(12)
C70 C71 H71 120.1
C113 C114 H114 121.2
C113 C114 C115 117.6(10)
C115 C114 H114 121.2
C116 C115 H115 120.7
C114 C115 C116 118.7(11)
C114 C115 H115 120.7
C111 C110 C109 116.8(10)
C111 C110 H110 121.6
C109 C110 H110 121.6
N20 C72 C71 123.7(12)
N20 C72 H72 118.1
C71 C72 H72 118.1
C67 C66 H66 119.8
C65 C66 C67 120.3(14)
C65 C66 H66 119.8
C65 C64 H64 120.0
C65 C64 C63 119.9(13)
C63 C64 H64 120.0
N29 C103 Au4 128.7(5)
N30 C103 Au4 126.4(6)
N30 C103 N29 104.8(6)
C66 C65 C64 120.0(14)
C66 C65 H65 120.0
C64 C65 H65 120.0
C82 C81 H81 121.0
C82 C81 C80 118.1(8)
C80 C81 H81 121.0
N21 C75 H75 125.9
C76 C75 N21 108.1(7)
C76 C75 H75 125.9
C79 C80 C81 120.0(8)
C79 C80 H80 120.0
C81 C80 H80 120.0
C87 C86 C85 117.5(8)
C87 C86 H86 121.2
C85 C86 H86 121.2
C96 C95 C94 121.5(10)
C96 C95 H95 119.3
C94 C95 H95 119.3
N27 C92 C91 114.3(8)
C93 C92 N27 122.6(9)
C93 C92 C91 123.1(9)
N19 C63 C62 114.3(9)
N19 C63 C64 120.4(11)
C64 C63 C62 125.3(10)
C69 C70 H70 121.4
C71 C70 C69 117.3(11)
C71 C70 H70 121.4
O32A Cl8A O30A 109.5
O32A Cl8A O29A 109.5
O30A Cl8A O29A 109.4
O31A Cl8A O32A 109.5
O31A Cl8A O30A 109.5
O31A Cl8A O29A 109.4
O21 Cl6 O22 108.6(6)
O21 Cl6 O24 114.1(6)
O23 Cl6 O21 114.0(7)
O23 Cl6 O22 97.2(6)
O23 Cl6 O24 112.7(6)
O24 Cl6 O22 108.7(7)
O13 Cl4 O14 120.6(9)
O13 Cl4 O15 113.4(8)
O13 Cl4 O16 101.2(8)
O14 Cl4 O15 107.9(6)
O14 Cl4 O16 110.2(8)
O16 Cl4 O15 101.8(7)
O1 Cl1 O2 114.7(7)
O1 Cl1 O3 106.2(8)
O1 Cl1 O4 113.8(7)
O2 Cl1 O3 105.5(5)
O4 Cl1 O2 108.9(5)
O4 Cl1 O3 107.1(6)
O25 Cl7 O28 105.9(5)
O26 Cl7 O25 112.2(6)
O26 Cl7 O27 109.9(7)
O26 Cl7 O28 109.9(6)
O27 Cl7 O25 112.7(7)
O27 Cl7 O28 105.9(8)
O5 Cl2 O7 108.3(3)
O6 Cl2 O5 109.6(4)
O6 Cl2 O7 108.8(4)
O8 Cl2 O5 110.0(4)
O8 Cl2 O6 110.5(4)
O8 Cl2 O7 109.5(4)
O29B Cl8B O30B 103.2(14)
O29B Cl8B O31B 119.3(13)
O30B Cl8B O31B 111.6(10)
O32B Cl8B O29B 117.0(18)
O32B Cl8B O30B 108.7(13)
O32B Cl8B O31B 97.1(15)
O10 Cl3 O9 110.0(7)
O10 Cl3 O11 105.5(8)
O10 Cl3 O12 107.9(8)
O11 Cl3 O9 109.2(5)
O11 Cl3 O12 112.3(8)
O12 Cl3 O9 111.7(5)
O17 Cl5 O19 108.9(5)
O18 Cl5 O17 106.4(5)
O18 Cl5 O19 109.3(7)
O18 Cl5 O20 119.3(8)
O20 Cl5 O17 106.3(5)
O20 Cl5 O19 106.3(5)
N33 C118 C117 176(2)
C118 C117 H11A 109.5
C118 C117 H11B 109.5
C118 C117 H11C 109.5
H11A C117 H11B 109.5
H11A C117 H11C 109.5
H11B C117 H11C 109.5
H11D C119 H11E 109.5
H11D C119 H11F 109.5
H11E C119 H11F 109.5
C120 C119 H11D 109.5
C120 C119 H11E 109.5
C120 C119 H11F 109.5
N34B C120 C119 173(3)
N34A C1A C1B 179.11(13)
C1A C1B H11G 109.5
C1A C1B H11H 109.5
C1A C1B H11I 109.4
H11G C1B H11H 109.5
H11G C1B H11I 109.5
H11H C1B H11I 109.5

loop_
_geom_bond_atom_site_label_1
_geom_bond_atom_site_label_2
_geom_bond_distance
Au1 Au2 3.0501(5)
Au1 Ag1 2.9894(7)
Au1 C30 2.016(7)
Au1 C1 2.032(7)
Au2 Ag2 2.9585(8)
Au2 C45 2.035(7)
Au2 C16 2.035(7)
Ag1 N3 2.419(5)
Ag1 N4 2.396(6)
Ag1 N11 2.386(5)
Ag1 N12 2.402(6)
Ag2 N7 2.337(7)
Ag2 N8 2.397(8)
Ag2 N15 2.382(6)
Ag2 N16 2.331(7)
N1 C15 1.451(9)
N1 C1 1.336(9)
N1 C2 1.403(9)
N2 C4 1.466(9)
N2 C3 1.367(9)
N2 C1 1.343(8)
N3 C9 1.361(9)
N3 C5 1.340(9)
N4 C14 1.340(11)
N4 C10 1.341(8)
N5 C15 1.433(10)
N5 C16 1.362(9)
N5 C17 1.408(10)
N6 C18 1.382(10)
N6 C19 1.437(11)
N6 C16 1.345(10)
N7 C20 1.346(11)
N7 C24 1.375(11)
N8 C29 1.309(12)
N8 C25 1.322(10)
N9 C30 1.358(10)
N9 C31 1.391(9)
N9 C44 1.434(10)
N10 C30 1.364(10)
N10 C32 1.398(10)
N10 C33 1.466(10)
N11 C38 1.364(9)
N11 C34 1.323(10)
N12 C39 1.340(9)
N12 C43 1.346(11)
N13 C45 1.340(9)
N13 C46 1.383(9)
N13 C44 1.452(9)
N14 C45 1.361(9)
N14 C47 1.386(10)
N14 C48 1.479(9)
N15 C49 1.335(11)
N15 C53 1.340(10)
N16 C54 1.355(10)
N16 C58 1.330(13)
C4 H4A 0.9800
C4 H4B 0.9800
C4 C5 1.506(10)
C9 C10 1.469(10)
C9 C8 1.392(10)
C32 H32 0.9400
C32 C31 1.330(12)
C15 H15A 0.9800
C15 H15B 0.9800
C49 C50 1.359(11)
C49 C48 1.524(11)
C7 H7 0.9400
C7 C6 1.385(11)
C7 C8 1.374(11)
C11 H11 0.9400
C11 C12 1.387(12)
C11 C10 1.393(10)
C3 H3 0.9400
C3 C2 1.331(10)
C5 C6 1.388(9)
C14 H14 0.9400
C14 C13 1.396(12)
C6 H6 0.9400
C18 H18 0.9400
C18 C17 1.328(12)
C42 H42 0.9400
C42 C41 1.357(12)
C42 C43 1.380(12)
C31 H31 0.9400
C33 H33A 0.9800
C33 H33B 0.9800
C33 C34 1.504(11)
C39 C38 1.489(11)
C39 C40 1.397(11)
C47 H47 0.9400
C47 C46 1.341(11)
C13 H13 0.9400
C13 C12 1.363(12)
C55 H55 0.9400
C55 C54 1.392(12)
C55 C56 1.377(15)
C38 C37 1.384(10)
C53 C54 1.465(13)
C53 C52 1.374(12)
C41 H41 0.9400
C41 C40 1.389(12)
C12 H12 0.9400
C43 H43 0.9400
C20 C19 1.481(12)
C20 C21 1.391(12)
C29 H29 0.9400
C29 C28 1.385(14)
C37 H37 0.9400
C37 C36 1.377(12)
C35 H35 0.9400
C35 C36 1.362(12)
C35 C34 1.380(10)
C36 H36 0.9400
C19 H19A 0.9800
C19 H19B 0.9800
C57 H57 0.9400
C57 C56 1.331(14)
C57 C58 1.384(15)
C24 C25 1.459(13)
C24 C23 1.392(12)
C50 H50 0.9400
C50 C51 1.422(14)
C22 H22 0.9400
C22 C21 1.389(15)
C22 C23 1.346(15)
C8 H8 0.9400
C40 H40 0.9400
C48 H48A 0.9800
C48 H48B 0.9800
C46 H46 0.9400
C2 H2 0.9400
C44 H44A 0.9800
C44 H44B 0.9800
C25 C26 1.392(14)
C56 H56 0.9400
C17 H17 0.9400
C52 H52 0.9400
C52 C51 1.339(15)
C21 H21 0.9400
C51 H51 0.9400
C28 H28 0.9400
C28 C27 1.334(15)
C58 H58 0.9400
C23 H23 0.9400
C27 H27 0.9400
C27 C26 1.379(16)
C26 H26 0.9400
Au3 C88 2.009(8)
Au3 C59 2.026(7)
Au4 C74 2.015(7)
Au4 C103 2.021(7)
Ag3 N19 2.356(7)
Ag3 N20 2.267(8)
Ag3 N27 2.434(8)
Ag3 N28 2.243(8)
Ag4 N23 2.423(6)
Ag4 N24 2.269(6)
Ag4 N31 2.434(6)
Ag4 N32 2.224(7)
N17 C73 1.455(10)
N17 C59 1.351(10)
N17 C60 1.378(11)
N18 C59 1.332(10)
N18 C62 1.463(11)
N18 C61 1.359(11)
N19 C67 1.375(13)
N19 C63 1.330(11)
N20 C68 1.307(12)
N20 C72 1.323(12)
N21 C74 1.385(9)
N21 C73 1.440(10)
N21 C75 1.373(10)
N22 C74 1.338(9)
N22 C77 1.466(9)
N22 C76 1.366(9)
N23 C82 1.336(9)
N23 C78 1.322(9)
N24 C83 1.343(10)
N24 C87 1.311(10)
N25 C88 1.353(10)
N25 C102 1.460(10)
N25 C89 1.411(11)
N26 C88 1.340(10)
N26 C91 1.477(11)
N26 C90 1.365(11)
N27 C96 1.366(11)
N27 C92 1.332(10)
N28 C97 1.349(12)
N28 C101 1.357(11)
N29 C102 1.451(11)
N29 C104 1.379(10)
N29 C103 1.346(10)
N30 C105 1.358(10)
N30 C106 1.474(10)
N30 C103 1.331(9)
N31 C107 1.346(10)
N31 C111 1.344(11)
N32 C112 1.382(11)
N32 C116 1.289(11)
C83 C82 1.464(10)
C83 C84 1.418(11)
C82 C81 1.395(11)
C73 H73A 0.9800
C73 H73B 0.9800
C78 C77 1.528(11)
C78 C79 1.375(11)
C77 H77A 0.9800
C77 H77B 0.9800
C84 H84 0.9400
C84 C85 1.347(11)
C105 H105 0.9400
C105 C104 1.338(12)
C112 C113 1.392(13)
C112 C111 1.459(13)
C102 H10A 0.9800
C102 H10B 0.9800
C76 H76 0.9400
C76 C75 1.356(11)
C106 H10C 0.9800
C106 H10D 0.9800
C106 C107 1.523(12)
C113 H113 0.9400
C113 C114 1.382(14)
C104 H104 0.9400
C96 C97 1.515(12)
C96 C95 1.339(14)
C87 H87 0.9400
C87 C86 1.387(12)
C97 C98 1.386(12)
C85 H85 0.9400
C85 C86 1.396(14)
C107 C108 1.365(12)
C111 C110 1.400(13)
C79 H79 0.9400
C79 C80 1.353(11)
C99 H99 0.9400
C99 C98 1.385(14)
C99 C100 1.363(16)
C68 C69 1.396(15)
C68 C67 1.491(14)
C98 H98 0.9400
C100 H100 0.9400
C100 C101 1.388(14)
C93 H93 0.9400
C93 C94 1.423(16)
C93 C92 1.319(14)
C116 H116 0.9400
C116 C115 1.410(14)
C69 H69 0.9400
C69 C70 1.368(17)
C60 H60 0.9400
C60 C61 1.333(14)
C101 H101 0.9400
C62 H62A 0.9800
C62 H62B 0.9800
C62 C63 1.500(14)
C89 H89 0.9400
C89 C90 1.348(14)
C67 C66 1.398(15)
C91 H91A 0.9800
C91 H91B 0.9800
C91 C92 1.479(12)
C108 H108 0.9400
C108 C109 1.363(15)
C109 H109 0.9400
C109 C110 1.442(15)
C61 H61 0.9400
C94 H94 0.9400
C94 C95 1.360(14)
C90 H90 0.9400
C71 H71 0.9400
C71 C72 1.346(16)
C71 C70 1.366(18)
C114 H114 0.9400
C114 C115 1.395(16)
C115 H115 0.9400
C110 H110 0.9400
C72 H72 0.9400
C66 H66 0.9400
C66 C65 1.29(2)
C64 H64 0.9400
C64 C65 1.39(2)
C64 C63 1.391(15)
C65 H65 0.9400
C81 H81 0.9400
C81 C80 1.417(11)
C75 H75 0.9400
C80 H80 0.9400
C86 H86 0.9400
C95 H95 0.9400
C70 H70 0.9400
Cl8A O32A 1.5008
Cl8A O30A 1.5019
Cl8A O29A 1.5023
Cl8A O31A 1.5006
Cl6 O21 1.370(9)
Cl6 O22 1.441(11)
Cl6 O23 1.362(9)
Cl6 O24 1.394(8)
Cl4 O13 1.195(13)
Cl4 O14 1.303(10)
Cl4 O15 1.425(9)
Cl4 O16 1.391(12)
Cl1 O1 1.326(9)
Cl1 O2 1.427(7)
Cl1 O3 1.490(9)
Cl1 O4 1.410(7)
Cl7 O25 1.405(8)
Cl7 O26 1.357(6)
Cl7 O27 1.386(9)
Cl7 O28 1.427(9)
Cl2 O5 1.434(6)
Cl2 O6 1.430(6)
Cl2 O7 1.435(5)
Cl2 O8 1.423(6)
Cl8B O29B 1.309(15)
Cl8B O30B 1.317(16)
Cl8B O31B 1.332(17)
Cl8B O32B 1.24(3)
Cl3 O9 1.422(7)
Cl3 O10 1.365(10)
Cl3 O11 1.371(8)
Cl3 O12 1.396(10)
Cl5 O17 1.420(7)
Cl5 O18 1.363(9)
Cl5 O19 1.431(8)
Cl5 O20 1.414(7)
N33 C118 1.133(15)
C118 C117 1.467(17)
C117 H11A 0.9700
C117 H11B 0.9700
C117 H11C 0.9700
N34B C120 1.23(3)
C119 H11D 0.9700
C119 H11E 0.9700
C119 H11F 0.9700
C119 C120 1.28(3)
N34A C1A 1.1379
C1A C1B 1.4558
C1B H11G 0.9589
C1B H11H 0.9594
C1B H11I 0.9602
